data_7226966
loop_
_publ_author_name
'Ling, Irene'
'Sobolev, Alexandre N.'
'Raston, Colin L.'

_publ_section_title
;
 Functional heterocyclic molecular inclusion in p-sulfonatocalix[5]arene
 and lanthanide(iii) complexes
;
_journal_issue 104
_journal_name_full 'RSC Adv.'
_journal_page_first 102695
_journal_paper_doi 10.1039/C6RA23283C
_journal_volume 6
_journal_year 2016
_chemical_formula_moiety '6(C35 H26 O20 S5), 4(Gd), 4(Na), 8(C10 H19 N2), 39(H2 O)'
_chemical_formula_sum 'C290 H386 Gd4 N16 Na4 O159 S30'
_chemical_formula_weight 8322.88
_space_group_crystal_system triclinic
_space_group_IT_number 2
_space_group_name_Hall '-P 1'
_space_group_name_H-M_alt 'P -1'
_symmetry_space_group_name_Hall '-P 1'
_symmetry_space_group_name_H-M 'P -1'
_atom_sites_solution_hydrogens geom
_audit_creation_method SHELXL-2014/7
_audit_update_record
;
2015-11-19 deposited with the CCDC.
2016-10-20 downloaded from the CCDC.
;
_cell_angle_alpha 97.634(2)
_cell_angle_beta 95.167(2)
_cell_angle_gamma 100.468(2)
_cell_formula_units_Z 1
_cell_length_a 11.1318(2)
_cell_length_b 17.7181(4)
_cell_length_c 52.0066(12)
_cell_measurement_reflns_used 15404
_cell_measurement_temperature 100(2)
_cell_measurement_theta_max 67.478
_cell_measurement_theta_min 3.309
_cell_volume 9928.5(4)
_computing_cell_refinement
;
CrysAlisPro, Agilent Technologies,
Version 1.171.36.28 (release 01-02-2013 CrysAlis171 .NET)
(compiled Feb  1 2013,16:14:44)
;
_computing_data_collection
;
CrysAlisPro, Agilent Technologies,
Version 1.171.36.28 (release 01-02-2013 CrysAlis171 .NET)
(compiled Feb  1 2013,16:14:44)
;
_computing_data_reduction
;
CrysAlisPro, Agilent Technologies,
Version 1.171.36.28 (release 01-02-2013 CrysAlis171 .NET)
(compiled Feb  1 2013,16:14:44)
;
_computing_publication_material 'SHELXL-2014/7 (Sheldrick, 2015)'
_computing_structure_refinement 'SHELXL-2014/7 (Sheldrick, 2015)'
_computing_structure_solution 'SHELXS (Sheldrick, 2015)'
_diffrn_ambient_temperature 100(2)
_diffrn_detector_area_resol_mean 10.4738
_diffrn_measured_fraction_theta_full 0.981
_diffrn_measured_fraction_theta_max 0.981
_diffrn_measurement_device_type 'Oxford Diffraction Gemini-R Ultra, Ruby CCD'
_diffrn_measurement_method '\w scans'
_diffrn_orient_matrix_UB_11 -0.0099381
_diffrn_orient_matrix_UB_12 -0.0252611
_diffrn_orient_matrix_UB_13 0.0270788
_diffrn_orient_matrix_UB_21 -0.0104913
_diffrn_orient_matrix_UB_22 -0.0852949
_diffrn_orient_matrix_UB_23 -0.0123225
_diffrn_orient_matrix_UB_31 0.1409729
_diffrn_orient_matrix_UB_32 0.0095143
_diffrn_orient_matrix_UB_33 0.0045363
_diffrn_radiation_monochromator mirror
_diffrn_radiation_source 'Enhance Ultra (Cu) X-ray Source'
_diffrn_radiation_type CuK\a
_diffrn_radiation_wavelength 1.54178
_diffrn_reflns_av_R_equivalents 0.0501
_diffrn_reflns_av_unetI/netI 0.0687
_diffrn_reflns_Laue_measured_fraction_full 0.981
_diffrn_reflns_Laue_measured_fraction_max 0.981
_diffrn_reflns_limit_h_max 13
_diffrn_reflns_limit_h_min -6
_diffrn_reflns_limit_k_max 21
_diffrn_reflns_limit_k_min -21
_diffrn_reflns_limit_l_max 62
_diffrn_reflns_limit_l_min -61
_diffrn_reflns_number 78155
_diffrn_reflns_point_group_measured_fraction_full 0.981
_diffrn_reflns_point_group_measured_fraction_max 0.981
_diffrn_reflns_theta_full 67.638
_diffrn_reflns_theta_max 67.638
_diffrn_reflns_theta_min 3.357
_exptl_absorpt_coefficient_mu 6.558
_exptl_absorpt_correction_T_max 0.645
_exptl_absorpt_correction_T_min 0.277
_exptl_absorpt_correction_type analytical
_exptl_absorpt_process_details
;
CrysAlisPro, Agilent Technologies,
Version 1.171.36.28 (release 01-02-2013 CrysAlis171 .NET)
(compiled Feb  1 2013,16:14:44)
Analytical numeric absorption correction using a multifaceted crystal
            model based on expressions derived by R.C. Clark & J.S. Reid.
(Clark, R. C. & Reid, J. S. (1995). Acta Cryst. A51, 887-897)
;
_exptl_crystal_colour colorless
_exptl_crystal_density_diffrn 1.392
_exptl_crystal_description needle
_exptl_crystal_F_000 4290
_exptl_crystal_size_max 0.310
_exptl_crystal_size_mid 0.120
_exptl_crystal_size_min 0.090
_refine_diff_density_max 4.306
_refine_diff_density_min -1.887
_refine_diff_density_rms 0.164
_refine_ls_extinction_method none
_refine_ls_goodness_of_fit_ref 1.138
_refine_ls_hydrogen_treatment constr
_refine_ls_matrix_type full
_refine_ls_number_parameters 2186
_refine_ls_number_reflns 35236
_refine_ls_number_restraints 927
_refine_ls_restrained_S_all 1.140
_refine_ls_R_factor_all 0.1650
_refine_ls_R_factor_gt 0.1409
_refine_ls_shift/su_max 0.001
_refine_ls_shift/su_mean 0.000
_refine_ls_structure_factor_coef Fsqd
_refine_ls_weighting_details 'w=1/[\s^2^(Fo^2^)+(0.1200P)^2^+90.0000P] where P=(Fo^2^+2Fc^2^)/3'
_refine_ls_weighting_scheme calc
_refine_ls_wR_factor_gt 0.3344
_refine_ls_wR_factor_ref 0.3502
_reflns_Friedel_coverage 0.000
_reflns_number_gt 26185
_reflns_number_total 35236
_reflns_threshold_expression 'I > 2\s(I)'
_cod_data_source_file c6ra23283c2.cif
_cod_data_source_block complex3
_cod_database_code 7226966
_shelx_shelxl_version_number 2014/7
_shelx_space_group_comment
;
The symmetry employed for this shelxl refinement is uniquely defined
by the following loop, which should always be used as a source of
symmetry information in preference to the above space-group names.
They are only intended as comments.
;
_shelx_estimated_absorpt_t_min 0.236
_shelx_estimated_absorpt_t_max 0.590
_platon_squeeze_void_probe_radius 1.20

loop_
_space_group_symop_operation_xyz
'x, y, z'
'-x, -y, -z'

loop_
_atom_site_label
_atom_site_type_symbol
_atom_site_fract_x
_atom_site_fract_y
_atom_site_fract_z
_atom_site_U_iso_or_equiv
_atom_site_adp_type
_atom_site_occupancy
_atom_site_site_symmetry_order
_atom_site_calc_flag
_atom_site_refinement_flags_posn
_atom_site_refinement_flags_adp
_atom_site_refinement_flags_occupancy
_atom_site_disorder_assembly
_atom_site_disorder_group
Gd1 Gd 0.47964(6) 0.29979(5) 0.14620(2) 0.0620(2) Uani 1 1 d . . . . .
Gd2 Gd -0.27567(12) 0.64976(7) 0.28523(3) 0.0462(3) Uani 0.5 1 d . . P . .
Gd3 Gd 0.53349(9) 0.07199(7) 0.53137(2) 0.0387(3) Uani 0.5 1 d . . P . .
Na1 Na -0.1658(12) -0.1186(8) 0.2587(3) 0.095(4) Uani 0.5 1 d . . P . .
Na2 Na 0.4269(11) 0.4468(7) 0.2208(3) 0.086(3) Uani 0.5 1 d . . P A 2
Na3 Na -0.0703(13) 0.7015(8) 0.0434(3) 0.097(4) Uani 0.5 1 d . . P B 2
Na4 Na -0.167(2) 0.5240(16) 0.5843(4) 0.089(7) Uani 0.25 1 d . . P C 1
Na5 Na -0.198(3) 0.4496(18) 0.3228(7) 0.127(11) Uani 0.25 1 d . . P . .
O01W O 0.7268(17) 0.4819(12) 0.2100(4) 0.077(5) Uani 0.5 1 d . . P D 2
O02W O 0.2782(9) 0.0076(5) 0.03876(17) 0.074(3) Uani 1 1 d . . . . .
O03W O 0.2892(8) 0.2416(6) 0.1206(2) 0.095(4) Uani 1 1 d . . . . .
O04W O 0.4333(5) 0.0705(3) 0.48399(11) 0.0289(12) Uani 1 1 d . . . . .
O05W O 0.4369(13) 0.1427(10) 0.5608(3) 0.140(6) Uani 1 1 d . . . . .
O06W O 0.7127(12) 0.1360(9) 0.5604(4) 0.109(6) Uani 0.75 1 d . . P S .
O07W O -0.146(2) 0.6017(13) 0.3121(4) 0.093(6) Uiso 0.5 1 d . . P . .
O08W O -0.2578(15) 0.5215(9) 0.2625(3) 0.059(4) Uiso 0.5 1 d . . P . .
O09W O -0.1861(16) 0.6618(10) 0.2443(3) 0.067(4) Uiso 0.5 1 d . . P . .
O10W O -0.0837(12) 0.7499(8) 0.2944(3) 0.044(3) Uiso 0.5 1 d . . P . .
O11W O -0.406(2) 0.5652(13) 0.3075(4) 0.092(6) Uiso 0.5 1 d . . P . .
O12W O -0.4668(14) 0.5977(9) 0.2548(3) 0.055(4) Uiso 0.5 1 d . . P . .
O13W O -0.3357(16) 0.7619(10) 0.2719(3) 0.066(4) Uiso 0.5 1 d . . P . .
O14W O -0.2944(18) 0.7184(12) 0.3274(4) 0.080(5) Uiso 0.5 1 d . . P . .
O15W O 0.4579(19) 0.7861(13) 0.2470(4) 0.086(6) Uiso 0.5 1 d . . P . .
O16W O 0.313(2) 0.0917(14) 0.5999(5) 0.100(7) Uiso 0.5 1 d . . P . .
O17W O -0.620(2) 0.4705(15) 0.2910(5) 0.109(8) Uiso 0.5 1 d . . P . .
O18W O 0.629(3) 0.2235(19) 0.0579(6) 0.135(10) Uiso 0.5 1 d . . P . .
O19W O -0.168(3) 0.3905(19) 0.3660(6) 0.142(11) Uiso 0.5 1 d . . P . .
O20W O 0.184(3) 0.2197(19) 0.0263(6) 0.140(11) Uiso 0.5 1 d . . P . .
O21W O 0.034(3) 0.600(2) 0.3604(7) 0.142(11) Uiso 0.5 1 d . . P . .
O22W O 0.010(3) 0.073(2) -0.0273(7) 0.164(13) Uiso 0.5 1 d . . P E 1
O23W O 0.163(2) 0.0738(14) 0.0930(5) 0.082(6) Uiso 0.5 1 d . . P F 1
O24W O 0.571(2) 0.3637(14) 0.5940(4) 0.107(7) Uiso 0.5 1 d D . P G 1
O25W O 0.5894(15) 0.2414(10) 0.1166(3) 0.056(4) Uiso 0.5 1 d . . P H 1
O26W O 0.6082(15) 0.2831(8) 0.1831(3) 0.062(2) Uiso 0.5 1 d D . P H 1
O27W O 0.4253(15) 0.4183(10) 0.1552(3) 0.062(2) Uiso 0.5 1 d D . P H 1
O28W O 0.5309(11) 0.4012(7) 0.1966(2) 0.041(3) Uiso 0.5 1 d D . P I 1
O29W O 0.136(3) 0.736(2) 0.4422(7) 0.152(12) Uiso 0.5 1 d . . P J 1
O30W O 0.197(4) 0.709(3) 0.4216(9) 0.092(12) Uiso 0.25 1 d . . P K 2
O31W O 0.5383(17) 0.2177(11) 0.1057(4) 0.066(4) Uiso 0.5 1 d . . P H 2
O32W O 0.5913(16) 0.3169(10) 0.1910(3) 0.062(2) Uiso 0.5 1 d . . P H 2
O33W O 0.4671(16) 0.4299(10) 0.1687(3) 0.062(2) Uiso 0.5 1 d . . P A 2
O34W O 0.199(3) 0.059(2) 0.0839(7) 0.127(11) Uiso 0.5 1 d . . P L 2
O35W O 0.371(3) 0.5587(19) 0.4157(6) 0.134(10) Uiso 0.5 1 d . . P M 2
O101 O -0.1604(7) 0.6602(5) 0.09068(18) 0.066(2) Uani 1 1 d . . . . .
C110 C -0.2295(10) 0.5141(8) 0.0621(2) 0.057(3) Uani 1 1 d . . . . .
H11A H -0.3149 0.4843 0.0576 0.069 Uiso 1 1 calc R U . . .
H11B H -0.2269 0.5652 0.0562 0.069 Uiso 1 1 calc R U . . .
C111 C -0.1686(8) 0.6021(6) 0.1054(2) 0.044(2) Uani 1 1 d . . . . .
C112 C -0.1555(8) 0.6149(6) 0.1326(2) 0.044(2) Uani 1 1 d . . . . .
C113 C -0.1636(8) 0.5534(6) 0.1461(2) 0.042(2) Uani 1 1 d . . . . .
H113 H -0.1563 0.5620 0.1646 0.050 Uiso 1 1 calc R U . . .
C114 C -0.1825(7) 0.4788(4) 0.13273(17) 0.046(2) Uani 1 1 d D . . . .
C115 C -0.2067(9) 0.4656(6) 0.1058(2) 0.046(2) Uani 1 1 d . . . . .
H115 H -0.2291 0.4138 0.0968 0.055 Uiso 1 1 calc R U . . .
C116 C -0.1987(8) 0.5270(6) 0.0918(2) 0.043(2) Uani 1 1 d . . . . .
S101 S -0.1987(2) 0.39815(15) 0.14943(6) 0.0536(7) Uani 1 1 d D . . . .
O111 O -0.0935(10) 0.3607(7) 0.1447(3) 0.0648(18) Uiso 0.5 1 d D . P N 1
O112 O -0.3147(9) 0.3467(6) 0.1386(2) 0.0648(18) Uiso 0.5 1 d D . P N 1
O113 O -0.1957(12) 0.4269(7) 0.17718(16) 0.0648(18) Uiso 0.5 1 d D . P N 1
O114 O -0.1654(12) 0.3356(6) 0.1322(2) 0.0648(18) Uiso 0.5 1 d D . P N 2
O115 O -0.3294(8) 0.3821(7) 0.1533(3) 0.0648(18) Uiso 0.5 1 d D . P N 2
O116 O -0.1185(11) 0.4221(7) 0.17382(19) 0.0648(18) Uiso 0.5 1 d D . P N 2
O102 O 0.0638(7) 0.7401(4) 0.12427(15) 0.0514(17) Uani 1 1 d . . . . .
C120 C -0.1451(9) 0.6973(6) 0.1483(2) 0.049(3) Uani 1 1 d . . . . .
H12A H -0.1646 0.7323 0.1359 0.059 Uiso 1 1 calc R U . . .
H12B H -0.2086 0.6946 0.1605 0.059 Uiso 1 1 calc R U . . .
C121 C 0.0804(9) 0.7576(6) 0.1510(2) 0.045(2) Uani 1 1 d . . . . .
C122 C 0.1919(8) 0.7989(5) 0.1648(2) 0.043(2) Uani 1 1 d . . . . .
C123 C 0.1985(9) 0.8127(6) 0.1918(2) 0.049(3) Uani 1 1 d . . . . .
H123 H 0.2736 0.8403 0.2015 0.059 Uiso 1 1 calc R U . . .
C124 C 0.1023(8) 0.7885(5) 0.20505(15) 0.049(3) Uani 1 1 d D . . . .
C125 C -0.0097(10) 0.7491(6) 0.1908(2) 0.050(3) Uani 1 1 d . . . . .
H125 H -0.0780 0.7329 0.1999 0.060 Uiso 1 1 calc R U . . .
C126 C -0.0220(8) 0.7335(5) 0.1639(2) 0.040(2) Uani 1 1 d . . . . .
S102 S 0.1156(3) 0.81358(18) 0.23934(6) 0.0624(7) Uani 1 1 d D . . . .
O121 O 0.2452(7) 0.8334(6) 0.24829(19) 0.0652(18) Uiso 0.6667 1 d D . P O 1
O122 O 0.0605(9) 0.8819(5) 0.24399(19) 0.0652(18) Uiso 0.6667 1 d D . P O 1
O123 O 0.0511(9) 0.7496(5) 0.24955(19) 0.0652(18) Uiso 0.6667 1 d D . P O 1
O124 O 0.0065(12) 0.7684(9) 0.2473(3) 0.0652(18) Uiso 0.3333 1 d D . P O 2
O125 O 0.2244(12) 0.7895(11) 0.2497(2) 0.0652(18) Uiso 0.3333 1 d D . P O 2
O126 O 0.1206(18) 0.8946(5) 0.2453(3) 0.0652(18) Uiso 0.3333 1 d D . P O 2
O103 O 0.3572(7) 0.7684(5) 0.10152(17) 0.061(2) Uani 1 1 d . . . . .
C130 C 0.3006(10) 0.8283(6) 0.1513(3) 0.054(3) Uani 1 1 d . . . . .
H13A H 0.3492 0.8767 0.1618 0.065 Uiso 1 1 calc R U . . .
H13B H 0.2714 0.8407 0.1341 0.065 Uiso 1 1 calc R U . . .
C131 C 0.4094(9) 0.7406(6) 0.1220(2) 0.049(3) Uani 1 1 d . . . . .
C132 C 0.4903(9) 0.6886(6) 0.1190(2) 0.047(2) Uani 1 1 d . . . . .
C133 C 0.5369(9) 0.6606(6) 0.1411(2) 0.049(2) Uani 1 1 d . . . . .
H133 H 0.5887 0.6236 0.1392 0.059 Uiso 1 1 calc R U . . .
C134 C 0.5081(8) 0.6863(5) 0.16517(17) 0.051(3) Uani 1 1 d D . . . .
C135 C 0.4283(9) 0.7406(6) 0.1680(2) 0.049(3) Uani 1 1 d . . . . .
H135 H 0.4077 0.7572 0.1849 0.059 Uiso 1 1 calc R U . . .
C136 C 0.3817(9) 0.7688(7) 0.1475(2) 0.049(3) Uani 1 1 d . . . . .
S103 S 0.5720(3) 0.65338(18) 0.19280(6) 0.0598(7) Uani 1 1 d D . . . .
O131 O 0.4820(8) 0.6523(6) 0.21127(16) 0.092(3) Uani 1 1 d D . . . .
O132 O 0.5939(8) 0.5772(4) 0.18372(18) 0.079(3) Uani 1 1 d D . . . .
O133 O 0.6848(6) 0.7085(5) 0.20267(16) 0.070(2) Uani 1 1 d D . . . .
O104 O 0.3299(7) 0.6587(5) 0.05695(16) 0.059(2) Uani 1 1 d . . . . .
C140 C 0.5291(9) 0.6618(6) 0.0927(2) 0.046(2) Uani 1 1 d . . . . .
H14A H 0.6152 0.6543 0.0951 0.056 Uiso 1 1 calc R U . . .
H14B H 0.5254 0.7022 0.0814 0.056 Uiso 1 1 calc R U . . .
C141 C 0.3468(9) 0.5854(7) 0.0612(2) 0.046(2) Uani 1 1 d . . . . .
C142 C 0.2735(9) 0.5175(6) 0.04781(19) 0.043(2) Uani 1 1 d . . . . .
C143 C 0.2988(8) 0.4475(6) 0.0547(2) 0.043(2) Uani 1 1 d . . . . .
H143 H 0.2508 0.3995 0.0459 0.051 Uiso 1 1 calc R U . . .
C144 C 0.3932(7) 0.4476(5) 0.07407(17) 0.044(2) Uani 1 1 d D . . . .
C145 C 0.4682(8) 0.5157(6) 0.0857(2) 0.044(2) Uani 1 1 d . . . . .
H145 H 0.5361 0.5148 0.0980 0.052 Uiso 1 1 calc R U . . .
C146 C 0.4460(8) 0.5859(6) 0.07960(19) 0.042(2) Uani 1 1 d . . . . .
S104 S 0.4272(2) 0.35962(16) 0.08195(6) 0.0550(7) Uani 1 1 d D . . . .
O141 O 0.4583(6) 0.3718(4) 0.11020(13) 0.060(2) Uani 1 1 d D . . . .
O142 O 0.3160(7) 0.3013(4) 0.07350(16) 0.074(3) Uani 1 1 d D . . . .
O143 O 0.5299(7) 0.3455(5) 0.06807(17) 0.079(3) Uani 1 1 d D . . . .
O105 O 0.0226(7) 0.5826(4) 0.05620(15) 0.0514(17) Uani 1 1 d . . . . .
C150 C 0.1752(9) 0.5158(7) 0.0257(2) 0.049(3) Uani 1 1 d . . . . .
H15A H 0.2009 0.4923 0.0092 0.059 Uiso 1 1 calc R U . . .
H15B H 0.1685 0.5699 0.0239 0.059 Uiso 1 1 calc R U . . .
C151 C -0.0281(9) 0.5079(6) 0.04399(19) 0.039(2) Uani 1 1 d . . . . .
C152 C -0.1456(9) 0.4716(6) 0.0469(2) 0.042(2) Uani 1 1 d . . . . .
C153 C -0.1871(9) 0.3954(6) 0.0345(2) 0.049(3) Uani 1 1 d . . . . .
H153 H -0.2676 0.3689 0.0362 0.059 Uiso 1 1 calc R U . . .
C154 C -0.1101(9) 0.3576(5) 0.01954(16) 0.053(3) Uani 1 1 d D . . . .
C155 C 0.0063(10) 0.3969(6) 0.01707(19) 0.045(2) Uani 1 1 d . . . . .
H155 H 0.0574 0.3715 0.0067 0.054 Uiso 1 1 calc R U . . .
C156 C 0.0494(9) 0.4711(6) 0.02916(19) 0.043(2) Uani 1 1 d . . . . .
S105 S -0.1639(3) 0.26423(17) 0.00129(6) 0.0697(9) Uani 1 1 d D . . . .
O151 O -0.2394(12) 0.2188(7) 0.0171(2) 0.079(2) Uiso 0.5 1 d D . P P 1
O152 O -0.2280(13) 0.2741(8) -0.0231(2) 0.079(2) Uiso 0.5 1 d D . P P 1
O153 O -0.0520(10) 0.2329(7) -0.0033(3) 0.079(2) Uiso 0.5 1 d D . P P 1
O154 O -0.2846(10) 0.2361(7) 0.0089(3) 0.079(2) Uiso 0.5 1 d D . P P 2
O155 O -0.1696(14) 0.2741(7) -0.02610(17) 0.079(2) Uiso 0.5 1 d D . P P 2
O156 O -0.0757(12) 0.2167(7) 0.0081(3) 0.079(2) Uiso 0.5 1 d D . P P 2
O201 O 0.1581(7) 0.0354(4) 0.24909(15) 0.0501(17) Uani 1 1 d . . . . .
C210 C 0.1392(9) -0.0139(5) 0.1917(2) 0.043(2) Uani 1 1 d . . . . .
H21A H 0.2148 -0.0190 0.1835 0.052 Uiso 1 1 calc R U . . .
H21B H 0.1328 -0.0485 0.2051 0.052 Uiso 1 1 calc R U . . .
C211 C 0.1715(8) 0.0887(5) 0.2322(2) 0.040(2) Uani 1 1 d . . . . .
C212 C 0.2059(8) 0.1662(6) 0.2444(2) 0.042(2) Uani 1 1 d . . . . .
C213 C 0.2146(8) 0.2253(6) 0.2288(2) 0.046(2) Uani 1 1 d . . . . .
H213 H 0.2367 0.2783 0.2367 0.055 Uiso 1 1 calc R U . . .
C214 C 0.1908(7) 0.2062(4) 0.20219(18) 0.044(2) Uani 1 1 d D . . . .
C215 C 0.1646(9) 0.1293(6) 0.1900(2) 0.046(2) Uani 1 1 d . . . . .
H215 H 0.1533 0.1176 0.1715 0.056 Uiso 1 1 calc R U . . .
C216 C 0.1550(8) 0.0688(5) 0.2052(2) 0.039(2) Uani 1 1 d . . . . .
S201 S 0.2098(2) 0.28189(15) 0.18290(6) 0.0557(7) Uani 1 1 d D . . . .
O211 O 0.3357(7) 0.2902(4) 0.17668(18) 0.081(3) Uani 1 1 d D . . . .
O212 O 0.1224(8) 0.2562(6) 0.15983(16) 0.098(4) Uani 1 1 d D U . . .
O213 O 0.1888(9) 0.3502(4) 0.1986(2) 0.110(4) Uani 1 1 d D . . . .
O202 O -0.0070(6) 0.0948(4) 0.27801(14) 0.0483(17) Uani 1 1 d . . . . .
C220 C 0.2398(10) 0.1853(7) 0.2736(2) 0.055(3) Uani 1 1 d . . . . .
H22A H 0.3166 0.2251 0.2770 0.066 Uiso 1 1 calc R U . . .
H22B H 0.2584 0.1381 0.2800 0.066 Uiso 1 1 calc R U . . .
C221 C 0.0304(9) 0.1684(6) 0.29119(19) 0.041(2) Uani 1 1 d . . . . .
C222 C -0.0532(9) 0.1948(6) 0.3070(2) 0.044(2) Uani 1 1 d . . . . .
C223 C -0.0197(10) 0.2674(6) 0.3215(2) 0.054(3) Uani 1 1 d . . . . .
H223 H -0.0752 0.2859 0.3324 0.065 Uiso 1 1 calc R U . . .
C224 C 0.0925(9) 0.3141(5) 0.32047(18) 0.061(3) Uani 1 1 d D . . . .
C225 C 0.1754(10) 0.2878(6) 0.3045(2) 0.054(3) Uani 1 1 d . . . . .
H225 H 0.2527 0.3201 0.3038 0.064 Uiso 1 1 calc R U . . .
C226 C 0.1453(9) 0.2147(6) 0.2897(2) 0.047(2) Uani 1 1 d . . . . .
S202 S 0.1409(3) 0.40305(18) 0.34191(8) 0.0758(10) Uani 1 1 d D . . . .
O221 O 0.2607(10) 0.4375(7) 0.3365(3) 0.080(2) Uiso 0.5 1 d D . P Q 1
O222 O 0.0501(11) 0.4496(7) 0.3375(3) 0.080(2) Uiso 0.5 1 d D . P Q 1
O223 O 0.1439(14) 0.3824(8) 0.36824(18) 0.080(2) Uiso 0.5 1 d D . P Q 1
O224 O 0.2251(12) 0.4522(7) 0.3282(3) 0.080(2) Uiso 0.5 1 d D . P Q 2
O225 O 0.0336(10) 0.4351(7) 0.3461(3) 0.080(2) Uiso 0.5 1 d D . P Q 2
O226 O 0.2030(13) 0.3863(8) 0.3653(2) 0.080(2) Uiso 0.5 1 d D . P Q 2
O203 O -0.3300(7) 0.0104(4) 0.27067(15) 0.0510(18) Uani 1 1 d . . . . .
C230 C -0.1756(9) 0.1421(6) 0.3081(2) 0.046(2) Uani 1 1 d . . . . .
H23A H -0.2030 0.1547 0.3255 0.055 Uiso 1 1 calc R U . . .
H23B H -0.1641 0.0876 0.3061 0.055 Uiso 1 1 calc R U . . .
C231 C -0.3482(9) 0.0854(6) 0.2707(2) 0.044(2) Uani 1 1 d . . . . .
C232 C -0.4427(9) 0.0941(6) 0.2525(2) 0.043(2) Uani 1 1 d . . . . .
C233 C -0.4646(9) 0.1676(6) 0.2506(2) 0.047(2) Uani 1 1 d . . . . .
H233 H -0.5295 0.1742 0.2384 0.057 Uiso 1 1 calc R U . . .
C234 C -0.3917(8) 0.2318(4) 0.26644(18) 0.049(3) Uani 1 1 d D . . . .
C235 C -0.2999(9) 0.2218(6) 0.2843(2) 0.047(2) Uani 1 1 d . . . . .
H235 H -0.2513 0.2662 0.2951 0.057 Uiso 1 1 calc R U . . .
C236 C -0.2751(9) 0.1493(6) 0.2872(2) 0.044(2) Uani 1 1 d . . . . .
S203 S -0.4224(3) 0.32608(17) 0.26486(7) 0.0668(9) Uani 1 1 d D . . . .
O231 O -0.3128(10) 0.3805(6) 0.2777(3) 0.071(2) Uiso 0.5 1 d D . P Q 1
O232 O -0.4491(13) 0.3310(7) 0.23741(18) 0.071(2) Uiso 0.5 1 d D . P Q 1
O233 O -0.5287(10) 0.3314(7) 0.2791(3) 0.071(2) Uiso 0.5 1 d D . P Q 1
O234 O -0.3030(9) 0.3772(6) 0.2662(3) 0.071(2) Uiso 0.5 1 d D . P Q 2
O235 O -0.4955(12) 0.3204(7) 0.23964(19) 0.071(2) Uiso 0.5 1 d D . P Q 2
O236 O -0.4899(12) 0.3445(7) 0.2867(2) 0.071(2) Uiso 0.5 1 d D . P Q 2
O204 O -0.3508(7) -0.0784(4) 0.21957(15) 0.0519(18) Uani 1 1 d . . . . .
C240 C -0.5236(9) 0.0234(6) 0.2354(2) 0.045(2) Uani 1 1 d . . . . .
H24A H -0.5200 -0.0231 0.2439 0.054 Uiso 1 1 calc R U . . .
H24B H -0.6099 0.0307 0.2340 0.054 Uiso 1 1 calc R U . . .
C241 C -0.4065(8) -0.0427(5) 0.2015(2) 0.041(2) Uani 1 1 d . . . . .
C242 C -0.3832(9) -0.0610(6) 0.1755(2) 0.041(2) Uani 1 1 d . . . . .
C243 C -0.4271(9) -0.0193(6) 0.1564(2) 0.046(2) Uani 1 1 d . . . . .
H243 H -0.4085 -0.0286 0.1390 0.055 Uiso 1 1 calc R U . . .
C244 C -0.4978(7) 0.0354(5) 0.16365(17) 0.051(3) Uani 1 1 d D . . . .
C245 C -0.5273(8) 0.0474(6) 0.1891(2) 0.044(2) Uani 1 1 d . . . . .
H245 H -0.5788 0.0834 0.1933 0.053 Uiso 1 1 calc R U . . .
C246 C -0.4853(8) 0.0097(6) 0.2084(2) 0.042(2) Uani 1 1 d . . . . .
S204 S -0.5593(2) 0.08761(17) 0.14055(6) 0.0558(7) Uani 1 1 d D . . . .
O241 O -0.4958(7) 0.0770(5) 0.11791(13) 0.074(3) Uani 1 1 d D . . . .
O242 O -0.6892(6) 0.0558(5) 0.13546(15) 0.070(2) Uani 1 1 d D . . . .
O243 O -0.5355(6) 0.1678(3) 0.15319(15) 0.060(2) Uani 1 1 d D . . . .
O205 O -0.0996(6) -0.0478(4) 0.20439(14) 0.0479(16) Uani 1 1 d . . . . .
C250 C -0.3153(9) -0.1248(6) 0.1677(2) 0.047(2) Uani 1 1 d . . . . .
H25A H -0.3654 -0.1609 0.1528 0.056 Uiso 1 1 calc R U . . .
H25B H -0.3075 -0.1543 0.1825 0.056 Uiso 1 1 calc R U . . .
C251 C -0.0882(9) -0.0638(5) 0.1786(2) 0.040(2) Uani 1 1 d . . . . .
C252 C 0.0317(8) -0.0425(5) 0.1712(2) 0.038(2) Uani 1 1 d . . . . .
C253 C 0.0478(10) -0.0569(6) 0.1455(2) 0.046(2) Uani 1 1 d . . . . .
H253 H 0.1274 -0.0426 0.1403 0.055 Uiso 1 1 calc R U . . .
C254 C -0.0495(8) -0.0921(5) 0.12668(14) 0.044(2) Uani 1 1 d D . . . .
C255 C -0.1651(9) -0.1125(5) 0.1338(2) 0.041(2) Uani 1 1 d . . . . .
H255 H -0.2315 -0.1368 0.1208 0.050 Uiso 1 1 calc R U . . .
C256 C -0.1859(9) -0.0978(6) 0.1599(2) 0.045(2) Uani 1 1 d . . . . .
S205 S -0.0188(3) -0.11779(16) 0.09412(6) 0.0548(6) Uani 1 1 d D . . . .
O251 O -0.1144(7) -0.1836(4) 0.08273(15) 0.073(2) Uani 1 1 d D . . . .
O252 O -0.0215(8) -0.0513(4) 0.08108(14) 0.074(3) Uani 1 1 d D . . . .
O253 O 0.1018(6) -0.1381(4) 0.09601(15) 0.063(2) Uani 1 1 d D . . . .
O301 O -0.1532(8) 0.3108(5) 0.4227(2) 0.087(3) Uani 1 1 d . . . . .
C310 C -0.2438(11) 0.1624(8) 0.3967(2) 0.059(3) Uani 1 1 d . . . . .
H31A H -0.3263 0.1284 0.3931 0.071 Uiso 1 1 calc R U . . .
H31B H -0.2505 0.2119 0.3903 0.071 Uiso 1 1 calc R U . . .
C311 C -0.1719(9) 0.2553(6) 0.4394(2) 0.048(3) Uani 1 1 d . . . . .
C312 C -0.1612(9) 0.2732(6) 0.4658(3) 0.050(3) Uani 1 1 d . . . . .
C313 C -0.1772(10) 0.2116(6) 0.4805(2) 0.051(3) Uani 1 1 d . . . . .
H313 H -0.1705 0.2220 0.4991 0.061 Uiso 1 1 calc R U . . .
C314 C -0.2025(9) 0.1363(5) 0.46794(19) 0.051(3) Uani 1 1 d D . . . .
C315 C -0.2228(9) 0.1196(6) 0.4412(2) 0.047(2) Uani 1 1 d . . . . .
H315 H -0.2464 0.0671 0.4329 0.056 Uiso 1 1 calc R U . . .
C316 C -0.2089(9) 0.1795(6) 0.4260(2) 0.046(2) Uani 1 1 d . . . . .
S301 S -0.2238(3) 0.0590(2) 0.48611(7) 0.0754(9) Uani 1 1 d D . . . .
O311 O -0.1071(12) 0.0312(8) 0.4894(3) 0.072(5) Uiso 0.5 1 d D . P R 1
O312 O -0.2648(12) 0.0886(9) 0.5114(2) 0.074(5) Uiso 0.5 1 d D . P R 1
O313 O -0.3250(9) -0.0032(6) 0.4704(2) 0.030(2) Uiso 0.5 1 d D . P R 1
O314 O -0.323(3) 0.068(2) 0.4984(7) 0.146(11) Uiso 0.5 1 d . . P R 2
O315 O -0.162(3) 0.0108(18) 0.4767(6) 0.121(9) Uiso 0.5 1 d . . P R 2
O316 O -0.133(4) 0.090(2) 0.5094(8) 0.166(13) Uiso 0.5 1 d . . P R 2
O302 O 0.0776(8) 0.3956(5) 0.45987(18) 0.065(2) Uani 1 1 d . . . . .
C320 C -0.1472(12) 0.3566(7) 0.4793(3) 0.076(4) Uani 1 1 d . . . . .
H32A H -0.2166 0.3596 0.4898 0.091 Uiso 1 1 calc R U . . .
H32B H -0.1541 0.3902 0.4657 0.091 Uiso 1 1 calc R U . . .
C321 C 0.0819(10) 0.4109(6) 0.4859(3) 0.054(3) Uani 1 1 d . . . . .
C322 C 0.1919(10) 0.4491(6) 0.5019(3) 0.062(3) Uani 1 1 d . . . . .
C323 C 0.1884(14) 0.4621(7) 0.5285(3) 0.071(4) Uani 1 1 d . . . . .
H323 H 0.2598 0.4912 0.5392 0.085 Uiso 1 1 calc R U . . .
C324 C 0.0909(14) 0.4362(7) 0.53983(19) 0.087(5) Uani 1 1 d D . . . .
C325 C -0.0216(15) 0.4039(8) 0.5246(4) 0.088(5) Uani 1 1 d . . . . .
H325 H -0.0945 0.3918 0.5326 0.106 Uiso 1 1 calc R U . . .
C326 C -0.0255(11) 0.3898(6) 0.4973(3) 0.058(3) Uani 1 1 d . . . . .
S302 S 0.1025(6) 0.4542(3) 0.57440(11) 0.128(2) Uani 1 1 d D . . . .
O321 O -0.0056(13) 0.4094(9) 0.5825(3) 0.111(3) Uiso 0.6667 1 d D . P C 1
O322 O 0.2157(12) 0.4286(9) 0.5840(3) 0.111(3) Uiso 0.6667 1 d D . P C 1
O323 O 0.1143(14) 0.5378(7) 0.5817(3) 0.111(3) Uiso 0.6667 1 d D . P C 1
O324 O -0.0094(17) 0.4822(15) 0.5803(4) 0.111(3) Uiso 0.3333 1 d D . P C 2
O325 O 0.106(3) 0.3794(9) 0.5832(3) 0.111(3) Uiso 0.3333 1 d D . P C 2
O326 O 0.2136(17) 0.5116(12) 0.5834(3) 0.111(3) Uiso 0.3333 1 d D . P C 2
O303 O 0.3594(10) 0.4145(6) 0.4404(2) 0.094(3) Uani 1 1 d . . . . .
C330 C 0.3069(10) 0.4746(7) 0.4903(3) 0.074(4) Uani 1 1 d . . . . .
H33A H 0.3581 0.5198 0.5020 0.089 Uiso 1 1 calc R U . . .
H33B H 0.2856 0.4915 0.4734 0.089 Uiso 1 1 calc R U . . .
C331 C 0.4070(11) 0.3842(7) 0.4611(3) 0.063(3) Uani 1 1 d . . . . .
C332 C 0.4823(11) 0.3284(8) 0.4568(3) 0.067(3) Uani 1 1 d . . . . .
C333 C 0.5246(10) 0.2987(6) 0.4788(3) 0.058(3) Uani 1 1 d . . . . .
H333 H 0.5745 0.2606 0.4767 0.069 Uiso 1 1 calc R U . . .
C334 C 0.4960(8) 0.3232(6) 0.50324(18) 0.060(3) Uani 1 1 d D . . . .
C335 C 0.4263(10) 0.3788(7) 0.5069(3) 0.060(3) Uani 1 1 d . . . . .
H335 H 0.4084 0.3957 0.5240 0.072 Uiso 1 1 calc R U . . .
C336 C 0.3811(10) 0.4112(6) 0.4860(3) 0.058(3) Uani 1 1 d . . . . .
S303 S 0.5615(3) 0.2883(2) 0.53047(8) 0.0772(9) Uani 1 1 d D . . . .
O331 O 0.5923(15) 0.2151(6) 0.5209(3) 0.093(3) Uiso 0.5 1 d D . P S 1
O332 O 0.6685(11) 0.3469(8) 0.5418(3) 0.093(3) Uiso 0.5 1 d D . P S 1
O333 O 0.4680(12) 0.2800(9) 0.5482(2) 0.093(3) Uiso 0.5 1 d D . P S 1
O334 O 0.5523(16) 0.2054(6) 0.5228(3) 0.093(3) Uiso 0.5 1 d D . P S 2
O335 O 0.6891(10) 0.3287(9) 0.5356(3) 0.093(3) Uiso 0.5 1 d D . P S 2
O336 O 0.4926(13) 0.3053(10) 0.5520(2) 0.093(3) Uiso 0.5 1 d D . P S 2
O304 O 0.3171(8) 0.3106(5) 0.39515(18) 0.071(2) Uani 1 1 d . . . . .
C340 C 0.5162(11) 0.3029(8) 0.4299(3) 0.069(4) Uani 1 1 d . . . . .
H34A H 0.5148 0.3456 0.4195 0.083 Uiso 1 1 calc R U . . .
H34B H 0.6013 0.2935 0.4317 0.083 Uiso 1 1 calc R U . . .
C341 C 0.3357(10) 0.2360(7) 0.3973(2) 0.051(3) Uani 1 1 d . . . . .
C342 C 0.2635(9) 0.1694(8) 0.3820(2) 0.051(3) Uani 1 1 d . . . . .
C343 C 0.2870(10) 0.0988(8) 0.3861(2) 0.057(3) Uani 1 1 d . . . . .
H343 H 0.2379 0.0531 0.3761 0.068 Uiso 1 1 calc R U . . .
C344 C 0.3803(9) 0.0925(5) 0.4043(2) 0.059(3) Uani 1 1 d D . . . .
C345 C 0.4542(10) 0.1570(8) 0.4186(2) 0.057(3) Uani 1 1 d . . . . .
H345 H 0.5203 0.1521 0.4308 0.068 Uiso 1 1 calc R U . . .
C346 C 0.4323(10) 0.2306(8) 0.4152(2) 0.057(3) Uani 1 1 d . . . . .
S304 S 0.4165(3) 0.0004(2) 0.40677(9) 0.0855(12) Uani 1 1 d D . . . .
O341 O 0.4662(9) 0.0027(6) 0.43311(19) 0.111(4) Uani 1 1 d D . . . .
O342 O 0.3058(8) -0.0556(5) 0.3988(2) 0.110(4) Uani 1 1 d D U . . .
O343 O 0.5079(9) -0.0086(6) 0.3890(2) 0.106(4) Uani 1 1 d D U . . .
O305 O 0.0085(7) 0.2372(4) 0.39119(15) 0.0529(18) Uani 1 1 d . . . . .
C350 C 0.1634(10) 0.1749(8) 0.3599(2) 0.056(3) Uani 1 1 d . . . . .
H35A H 0.1574 0.2300 0.3601 0.067 Uiso 1 1 calc R U . . .
H35B H 0.1884 0.1558 0.3428 0.067 Uiso 1 1 calc R U . . .
C351 C -0.0368(9) 0.1631(6) 0.3789(2) 0.044(2) Uani 1 1 d . . . . .
C352 C -0.1570(9) 0.1243(6) 0.3810(2) 0.047(2) Uani 1 1 d . . . . .
C353 C -0.1956(10) 0.0507(6) 0.3674(2) 0.052(3) Uani 1 1 d . . . . .
H353 H -0.2756 0.0228 0.3689 0.062 Uiso 1 1 calc R U . . .
C354 C -0.1200(9) 0.0157(5) 0.35162(17) 0.057(3) Uani 1 1 d D . . . .
C355 C -0.0049(10) 0.0560(6) 0.3496(2) 0.048(2) Uani 1 1 d . . . . .
H355 H 0.0460 0.0323 0.3387 0.058 Uiso 1 1 calc R U . . .
C356 C 0.0389(9) 0.1287(7) 0.3627(2) 0.048(2) Uani 1 1 d . . . . .
S305 S -0.1793(4) -0.07374(18) 0.33109(6) 0.0761(10) Uani 1 1 d D . . . .
O351 O -0.2189(13) -0.0548(7) 0.30578(19) 0.080(2) Uiso 0.5 1 d D . P T 1
O352 O -0.0745(11) -0.1137(7) 0.3294(3) 0.080(2) Uiso 0.5 1 d D . P T 1
O353 O -0.2761(11) -0.1153(7) 0.3433(3) 0.080(2) Uiso 0.5 1 d D . P T 1
O354 O -0.2716(12) -0.0570(8) 0.3118(2) 0.080(2) Uiso 0.5 1 d D . P T 2
O355 O -0.0784(11) -0.0995(7) 0.3196(3) 0.080(2) Uiso 0.5 1 d D . P T 2
O356 O -0.2376(13) -0.1260(6) 0.3477(2) 0.080(2) Uiso 0.5 1 d D . P T 2
C11 C 0.0576(12) 0.3782(8) 0.0941(3) 0.079(4) Uani 1 1 d D U . . .
H11C H 0.0520 0.3973 0.0773 0.119 Uiso 1 1 calc R U . . .
H11D H 0.1097 0.3392 0.0935 0.119 Uiso 1 1 calc R U . . .
H11E H -0.0249 0.3549 0.0976 0.119 Uiso 1 1 calc R U . . .
N11 N 0.1118(9) 0.4438(6) 0.1151(2) 0.063(3) Uani 1 1 d D U . . .
C12 C 0.1352(12) 0.4443(8) 0.1401(3) 0.073(4) Uani 1 1 d . U . . .
H12C H 0.1219 0.3991 0.1483 0.087 Uiso 1 1 calc R U . . .
N12 N 0.1784(11) 0.5128(8) 0.1524(2) 0.078(3) Uani 1 1 d D U . . .
C13 C 0.1433(12) 0.5195(8) 0.1117(3) 0.068(3) Uani 1 1 d . U . . .
H13C H 0.1388 0.5374 0.0953 0.081 Uiso 1 1 calc R U . . .
C14 C 0.1817(12) 0.5652(8) 0.1347(3) 0.065(3) Uani 1 1 d . U . . .
H14C H 0.2054 0.6202 0.1381 0.078 Uiso 1 1 calc R U . . .
C15 C 0.2197(17) 0.5261(11) 0.1804(2) 0.110(6) Uani 1 1 d D U . . .
H15C H 0.3084 0.5498 0.1838 0.132 Uiso 1 1 calc R U . . .
H15D H 0.2061 0.4766 0.1876 0.132 Uiso 1 1 calc R U . . .
C16 C 0.1451(17) 0.5801(10) 0.1927(3) 0.111(6) Uani 1 1 d D U . . .
H16A H 0.0566 0.5570 0.1881 0.133 Uiso 1 1 calc R U . . .
H16B H 0.1617 0.6297 0.1857 0.133 Uiso 1 1 calc R U . . .
C17 C 0.174(2) 0.5961(11) 0.2219(3) 0.183(12) Uani 1 1 d D U . . .
H17A H 0.1512 0.6461 0.2285 0.219 Uiso 1 1 calc R U . . .
H17B H 0.2632 0.6011 0.2267 0.219 Uiso 1 1 calc R U . . .
C18 C 0.106(3) 0.5330(14) 0.2349(4) 0.195(13) Uani 1 1 d D U . . .
H18A H 0.1347 0.4841 0.2298 0.234 Uiso 1 1 calc R U . . .
H18B H 0.0166 0.5241 0.2288 0.234 Uiso 1 1 calc R U . . .
C19 C 0.125(4) 0.555(2) 0.2643(4) 0.242(18) Uani 1 1 d D U . . .
H19A H 0.2124 0.5555 0.2706 0.290 Uiso 1 1 calc R U . . .
H19B H 0.1089 0.6074 0.2691 0.290 Uiso 1 1 calc R U . . .
C20 C 0.043(5) 0.498(3) 0.2772(6) 0.42(4) Uani 1 1 d D U . . .
H20A H 0.0583 0.5138 0.2962 0.626 Uiso 1 1 calc R U . . .
H20B H -0.0429 0.4979 0.2712 0.626 Uiso 1 1 calc R U . . .
H20C H 0.0605 0.4461 0.2727 0.626 Uiso 1 1 calc R U . . .
C21 C -0.0449(16) 0.3151(9) 0.2436(3) 0.098(5) Uani 1 1 d D U . . .
H21C H -0.0486 0.2942 0.2601 0.147 Uiso 1 1 calc R U . . .
H21D H 0.0410 0.3359 0.2416 0.147 Uiso 1 1 calc R U . . .
H21E H -0.0921 0.3567 0.2437 0.147 Uiso 1 1 calc R U . . .
N21 N -0.0972(11) 0.2528(7) 0.2218(3) 0.080(3) Uani 1 1 d D U . . .
C22 C -0.1099(12) 0.2562(8) 0.1962(3) 0.067(3) Uani 1 1 d . U . . .
H22C H -0.0892 0.3016 0.1883 0.080 Uiso 1 1 calc R U . . .
N22 N -0.1552(9) 0.1869(7) 0.18384(19) 0.065(3) Uani 1 1 d D U . . .
C23 C -0.1396(12) 0.1773(8) 0.2248(3) 0.069(3) Uani 1 1 d . U . . .
H23C H -0.1445 0.1576 0.2409 0.083 Uiso 1 1 calc R U . . .
C24 C -0.1719(13) 0.1375(8) 0.2014(3) 0.074(4) Uani 1 1 d . U . . .
H24C H -0.2019 0.0830 0.1975 0.089 Uiso 1 1 calc R U . . .
C25 C -0.1883(14) 0.1727(8) 0.1553(2) 0.079(4) Uani 1 1 d D U . . .
H25C H -0.1572 0.2205 0.1481 0.095 Uiso 1 1 calc R U . . .
H25D H -0.2790 0.1605 0.1514 0.095 Uiso 1 1 calc R U . . .
C26 C -0.1364(14) 0.1076(8) 0.1425(2) 0.084(4) Uani 1 1 d D U . . .
H26A H -0.1684 0.0598 0.1497 0.101 Uiso 1 1 calc R U . . .
H26B H -0.0458 0.1195 0.1468 0.101 Uiso 1 1 calc R U . . .
C27 C -0.1679(15) 0.0929(8) 0.1133(2) 0.099(5) Uani 1 1 d D U . . .
H27A H -0.1488 0.0423 0.1062 0.119 Uiso 1 1 calc R U . . .
H27B H -0.2571 0.0903 0.1089 0.119 Uiso 1 1 calc R U . . .
C28 C -0.097(3) 0.1560(11) 0.1007(3) 0.176(11) Uani 1 1 d D U . . .
H28A H -0.0087 0.1650 0.1075 0.211 Uiso 1 1 calc R U . . .
H28B H -0.1266 0.2049 0.1054 0.211 Uiso 1 1 calc R U . . .
C29 C -0.112(2) 0.1346(15) 0.0714(3) 0.165(11) Uani 1 1 d D U . . .
H29A H -0.1153 0.0781 0.0668 0.198 Uiso 1 1 calc R U . . .
H29B H -0.1901 0.1463 0.0640 0.198 Uiso 1 1 calc R U . . .
C30 C -0.007(4) 0.178(3) 0.0597(6) 0.37(3) Uani 1 1 d D U . . .
H30A H -0.0190 0.1633 0.0407 0.554 Uiso 1 1 calc R U . . .
H30B H -0.0041 0.2343 0.0640 0.554 Uiso 1 1 calc R U . . .
H30C H 0.0706 0.1662 0.0668 0.554 Uiso 1 1 calc R U . . .
C31 C 0.0414(17) 0.0285(10) 0.4296(4) 0.119(7) Uani 1 1 d D U . . .
H31C H 0.0403 0.0448 0.4123 0.179 Uiso 1 1 calc R U . . .
H31D H 0.0859 -0.0144 0.4299 0.179 Uiso 1 1 calc R U . . .
H31E H -0.0432 0.0112 0.4333 0.179 Uiso 1 1 calc R U . . .
N31 N 0.1039(12) 0.0948(7) 0.4497(3) 0.083(3) Uani 1 1 d D U . . .
C32 C 0.1259(15) 0.0993(11) 0.4749(4) 0.092(5) Uani 1 1 d . U . . .
H32C H 0.1178 0.0557 0.4839 0.111 Uiso 1 1 calc R U . . .
N32 N 0.1587(13) 0.1680(10) 0.4858(3) 0.094(4) Uani 1 1 d D U . . .
C33 C 0.1326(13) 0.1709(8) 0.4455(3) 0.071(3) Uani 1 1 d . U . . .
H33C H 0.1323 0.1873 0.4289 0.085 Uiso 1 1 calc R U . . .
C34 C 0.1608(13) 0.2175(9) 0.4683(3) 0.076(4) Uani 1 1 d . U . . .
H34C H 0.1783 0.2727 0.4714 0.091 Uiso 1 1 calc R U . . .
C35 C 0.204(2) 0.1771(16) 0.5136(3) 0.162(10) Uani 1 1 d D U . . .
H35C H 0.2928 0.2001 0.5168 0.195 Uiso 1 1 calc R U . . .
H35D H 0.1891 0.1267 0.5202 0.195 Uiso 1 1 calc R U . . .
C36 C 0.129(2) 0.2310(15) 0.5259(4) 0.158(10) Uani 1 1 d D U . . .
H36A H 0.0408 0.2076 0.5215 0.189 Uiso 1 1 calc R U . . .
H36B H 0.1449 0.2804 0.5187 0.189 Uiso 1 1 calc R U . . .
C37 C 0.160(3) 0.2474(17) 0.5552(4) 0.38(3) Uani 1 1 d D U . . .
H37A H 0.2483 0.2471 0.5598 0.452 Uiso 1 1 calc R U . . .
H37B H 0.1458 0.2998 0.5618 0.452 Uiso 1 1 calc R U . . .
C38 C 0.084(4) 0.1886(17) 0.5684(4) 0.27(2) Uani 1 1 d D U . . .
H38A H 0.1078 0.1377 0.5640 0.325 Uiso 1 1 calc R U . . .
H38B H -0.0037 0.1830 0.5617 0.325 Uiso 1 1 calc R U . . .
C39 C 0.099(3) 0.211(2) 0.5975(4) 0.240(18) Uani 1 1 d D U . . .
H39A H 0.0948 0.2662 0.6019 0.288 Uiso 1 1 calc R U . . .
H39B H 0.1816 0.2043 0.6047 0.288 Uiso 1 1 calc R U . . .
C40 C 0.003(4) 0.162(3) 0.6101(7) 0.37(3) Uani 1 1 d D U . . .
H40A H 0.0159 0.1787 0.6290 0.558 Uiso 1 1 calc R U . . .
H40B H -0.0789 0.1695 0.6033 0.558 Uiso 1 1 calc R U . . .
H40C H 0.0079 0.1076 0.6061 0.558 Uiso 1 1 calc R U . . .
C41 C 0.3209(15) 0.9041(13) 0.0634(5) 0.064(6) Uiso 0.5 1 d D . P U -1
H41A H 0.2642 0.8742 0.0485 0.096 Uiso 0.5 1 calc R U P U -1
H41B H 0.2980 0.8853 0.0795 0.096 Uiso 0.5 1 calc R U P U -1
H41C H 0.3165 0.9592 0.0646 0.096 Uiso 0.5 1 calc R U P U -1
N41 N 0.4467(12) 0.8945(7) 0.0598(3) 0.054(4) Uiso 0.5 1 d DG . P U -1
C42 C 0.4746(13) 0.8518(9) 0.0395(3) 0.088(9) Uiso 0.5 1 d DG . P U -1
H42A H 0.4183 0.8232 0.0252 0.106 Uiso 0.5 1 calc R U P U -1
N42 N 0.5941(16) 0.8555(8) 0.0423(4) 0.098(8) Uiso 0.5 1 d DG . P U -1
C43 C 0.6400(17) 0.9006(11) 0.0644(4) 0.086(9) Uiso 0.5 1 d DG . P U -1
H43A H 0.7243 0.9135 0.0714 0.103 Uiso 0.5 1 calc R U P U -1
C44 C 0.5489(15) 0.9247(11) 0.0753(3) 0.076(7) Uiso 0.5 1 d G . P U -1
H44A H 0.5558 0.9581 0.0914 0.091 Uiso 0.5 1 calc R U P U -1
C45 C 0.664(2) 0.8166(12) 0.0239(5) 0.26(4) Uiso 0.5 1 d D . P U -1
H45A H 0.7499 0.8460 0.0261 0.311 Uiso 0.5 1 calc R U P U -1
H45B H 0.6279 0.8170 0.0058 0.311 Uiso 0.5 1 calc R U P U -1
C46 C 0.665(2) 0.7349(12) 0.0277(6) 0.22(3) Uiso 0.5 1 d D . P U -1
H46A H 0.6592 0.7303 0.0464 0.260 Uiso 0.5 1 calc R U P U -1
H46B H 0.7440 0.7216 0.0233 0.260 Uiso 0.5 1 calc R U P U -1
C47 C 0.561(3) 0.6781(12) 0.0113(9) 0.139(16) Uiso 0.5 1 d D . P U -1
H47A H 0.4828 0.6834 0.0184 0.167 Uiso 0.5 1 calc R U P U -1
H47B H 0.5549 0.6907 -0.0068 0.167 Uiso 0.5 1 calc R U P U -1
C48 C 0.578(3) 0.5961(11) 0.0105(8) 0.117(13) Uiso 0.5 1 d D . P U -1
H48A H 0.6584 0.5916 0.0042 0.140 Uiso 0.5 1 calc R U P U -1
H48B H 0.5805 0.5829 0.0284 0.140 Uiso 0.5 1 calc R U P U -1
C49 C 0.478(3) 0.5391(14) -0.0068(7) 0.095(11) Uiso 0.5 1 d D . P U -1
H49A H 0.4904 0.5426 -0.0253 0.114 Uiso 0.5 1 calc R U P U -1
H49B H 0.3980 0.5528 -0.0038 0.114 Uiso 0.5 1 calc R U P U -1
C50 C 0.476(4) 0.4573(14) -0.0021(9) 0.127(15) Uiso 0.5 1 d D . P U -1
H50A H 0.4098 0.4221 -0.0139 0.190 Uiso 0.5 1 calc R U P U -1
H50B H 0.5552 0.4430 -0.0055 0.190 Uiso 0.5 1 calc R U P U -1
H50C H 0.4629 0.4532 0.0160 0.190 Uiso 0.5 1 calc R U P U -1
C51 C 0.405(3) -0.2348(18) 0.3667(6) 0.147(5) Uiso 0.5 1 d D . P . .
H51A H 0.3365 -0.2556 0.3760 0.220 Uiso 0.5 1 calc R U P . .
H51B H 0.4346 -0.2777 0.3571 0.220 Uiso 0.5 1 calc R U P . .
H51C H 0.4719 -0.2033 0.3793 0.220 Uiso 0.5 1 calc R U P . .
N51 N 0.363(2) -0.1863(13) 0.3484(5) 0.147(5) Uiso 0.5 1 d DG . P . .
C52 C 0.435(3) -0.1465(14) 0.3316(5) 0.147(5) Uiso 0.5 1 d DG . P . .
H52A H 0.5197 -0.1464 0.3302 0.176 Uiso 0.5 1 calc R U P . .
N52 N 0.360(3) -0.1068(11) 0.3172(4) 0.147(5) Uiso 0.5 1 d DG . P . .
C53 C 0.241(3) -0.1221(18) 0.3252(6) 0.147(5) Uiso 0.5 1 d G . P . .
H53A H 0.1717 -0.1028 0.3187 0.176 Uiso 0.5 1 calc R U P . .
C54 C 0.243(3) -0.1713(18) 0.3445(6) 0.147(5) Uiso 0.5 1 d DG . P . .
H54A H 0.1750 -0.1907 0.3532 0.176 Uiso 0.5 1 calc R U P . .
C55 C 0.400(4) -0.0583(14) 0.2977(5) 0.147(5) Uiso 0.5 1 d D . P . .
H55A H 0.3591 -0.0836 0.2802 0.176 Uiso 0.5 1 calc R U P . .
H55B H 0.4901 -0.0535 0.2974 0.176 Uiso 0.5 1 calc R U P . .
C56 C 0.371(3) 0.0211(13) 0.3036(6) 0.147(5) Uiso 0.5 1 d D . P . .
H56A H 0.3746 0.0464 0.2878 0.176 Uiso 0.5 1 calc R U P . .
H56B H 0.2855 0.0159 0.3083 0.176 Uiso 0.5 1 calc R U P . .
C57 C 0.457(4) 0.0713(13) 0.3255(7) 0.147(5) Uiso 0.5 1 d D . P . .
H57A H 0.4339 0.0563 0.3424 0.176 Uiso 0.5 1 calc R U P . .
H57B H 0.5417 0.0623 0.3239 0.176 Uiso 0.5 1 calc R U P . .
C58 C 0.456(4) 0.1556(13) 0.3258(8) 0.147(5) Uiso 0.5 1 d D . P . .
H58A H 0.4741 0.1695 0.3085 0.176 Uiso 0.5 1 calc R U P . .
H58B H 0.3732 0.1649 0.3285 0.176 Uiso 0.5 1 calc R U P . .
C59 C 0.547(4) 0.2072(16) 0.3463(8) 0.147(5) Uiso 0.5 1 d D . P . .
H59A H 0.6315 0.2035 0.3421 0.176 Uiso 0.5 1 calc R U P . .
H59B H 0.5373 0.1889 0.3633 0.176 Uiso 0.5 1 calc R U P . .
C60 C 0.534(4) 0.2904(16) 0.3487(9) 0.147(5) Uiso 0.5 1 d D . P . .
H60A H 0.5962 0.3218 0.3624 0.220 Uiso 0.5 1 calc R U P . .
H60B H 0.5462 0.3093 0.3320 0.220 Uiso 0.5 1 calc R U P . .
H60C H 0.4519 0.2947 0.3532 0.220 Uiso 0.5 1 calc R U P . .

loop_
_atom_site_aniso_label
_atom_site_aniso_U_11
_atom_site_aniso_U_22
_atom_site_aniso_U_33
_atom_site_aniso_U_23
_atom_site_aniso_U_13
_atom_site_aniso_U_12
Gd1 0.0398(4) 0.0656(5) 0.0893(6) 0.0462(4) 0.0090(3) 0.0070(3)
Gd2 0.0485(7) 0.0332(6) 0.0519(7) 0.0111(5) -0.0010(5) -0.0052(5)
Gd3 0.0237(5) 0.0430(6) 0.0634(7) 0.0359(5) 0.0195(5) 0.0157(4)
Na1 0.096(9) 0.112(10) 0.101(9) 0.042(8) 0.025(7) 0.057(8)
Na2 0.081(7) 0.070(7) 0.118(10) 0.041(7) 0.011(7) 0.030(6)
Na3 0.116(10) 0.094(9) 0.083(8) 0.003(7) 0.039(7) 0.021(8)
Na4 0.109(18) 0.12(2) 0.062(13) 0.037(13) 0.015(12) 0.060(16)
Na5 0.14(3) 0.085(19) 0.16(3) 0.045(19) -0.02(2) 0.035(18)
O01W 0.068(11) 0.108(15) 0.069(11) 0.038(10) -0.005(9) 0.045(11)
O02W 0.096(7) 0.058(5) 0.059(5) 0.011(4) 0.007(5) -0.011(5)
O03W 0.048(5) 0.089(7) 0.141(10) 0.061(7) -0.021(5) -0.019(5)
O04W 0.033(3) 0.026(3) 0.033(3) 0.007(2) 0.013(2) 0.015(2)
O05W 0.114(10) 0.182(15) 0.149(13) 0.107(12) 0.037(9) 0.026(10)
O06W 0.055(8) 0.095(11) 0.177(17) 0.055(11) 0.016(9) -0.011(7)
O101 0.055(5) 0.057(5) 0.087(6) 0.036(4) 0.004(4) -0.002(4)
C110 0.034(5) 0.090(9) 0.056(7) 0.016(6) 0.006(5) 0.028(6)
C111 0.022(4) 0.048(6) 0.063(7) 0.010(5) 0.011(4) 0.008(4)
C112 0.026(5) 0.036(5) 0.068(7) 0.009(5) 0.006(4) 0.006(4)
C113 0.029(5) 0.045(6) 0.054(6) 0.005(4) 0.010(4) 0.013(4)
C114 0.035(5) 0.040(5) 0.064(7) 0.011(5) 0.004(5) 0.010(4)
C115 0.036(5) 0.035(5) 0.066(7) 0.003(5) 0.001(5) 0.012(4)
C116 0.023(4) 0.057(6) 0.051(6) 0.004(5) 0.004(4) 0.014(4)
S101 0.0395(13) 0.0471(14) 0.0741(19) 0.0169(13) 0.0010(12) 0.0057(11)
O102 0.051(4) 0.046(4) 0.055(4) 0.004(3) 0.009(3) 0.006(3)
C120 0.036(5) 0.040(5) 0.075(8) 0.005(5) 0.009(5) 0.015(4)
C121 0.039(5) 0.042(5) 0.058(6) 0.009(5) 0.007(5) 0.013(4)
C122 0.026(5) 0.033(5) 0.071(7) 0.008(5) 0.011(4) 0.010(4)
C123 0.038(5) 0.041(6) 0.067(7) -0.005(5) 0.004(5) 0.013(4)
C124 0.057(6) 0.032(5) 0.062(7) 0.008(5) 0.003(5) 0.015(5)
C125 0.046(6) 0.035(5) 0.076(8) 0.011(5) 0.024(5) 0.013(4)
C126 0.029(5) 0.038(5) 0.059(6) 0.008(4) 0.014(4) 0.017(4)
S102 0.0643(18) 0.0626(18) 0.0612(18) 0.0053(14) 0.0068(14) 0.0184(14)
O103 0.056(5) 0.060(5) 0.072(5) 0.011(4) 0.000(4) 0.030(4)
C130 0.038(6) 0.044(6) 0.081(8) 0.007(5) 0.011(5) 0.008(4)
C131 0.032(5) 0.047(6) 0.064(7) 0.002(5) 0.002(5) 0.002(4)
C132 0.037(5) 0.054(6) 0.052(6) 0.005(5) 0.004(4) 0.016(5)
C133 0.035(5) 0.052(6) 0.063(7) 0.006(5) 0.013(5) 0.013(4)
C134 0.032(5) 0.059(7) 0.066(7) 0.016(5) 0.008(5) 0.015(5)
C135 0.035(5) 0.048(6) 0.064(7) 0.005(5) 0.017(5) 0.007(4)
C136 0.026(5) 0.055(6) 0.067(7) 0.008(5) 0.006(5) 0.009(4)
S103 0.0510(16) 0.0738(19) 0.0620(18) 0.0158(14) 0.0145(13) 0.0240(14)
O131 0.070(6) 0.143(10) 0.083(7) 0.049(7) 0.030(5) 0.036(6)
O132 0.090(7) 0.053(5) 0.097(7) 0.035(5) -0.009(5) 0.013(5)
O133 0.051(5) 0.082(6) 0.077(6) 0.008(5) -0.003(4) 0.022(4)
O104 0.064(5) 0.057(5) 0.064(5) 0.015(4) 0.005(4) 0.034(4)
C140 0.038(5) 0.040(5) 0.062(7) 0.006(5) 0.008(5) 0.011(4)
C141 0.043(5) 0.062(7) 0.043(5) 0.014(5) 0.012(4) 0.026(5)
C142 0.035(5) 0.062(7) 0.040(5) 0.016(5) 0.009(4) 0.020(5)
C143 0.031(5) 0.046(6) 0.055(6) 0.018(5) 0.012(4) 0.010(4)
C144 0.029(5) 0.052(6) 0.060(6) 0.028(5) 0.015(4) 0.015(4)
C145 0.028(5) 0.056(6) 0.051(6) 0.018(5) 0.004(4) 0.013(4)
C146 0.029(5) 0.054(6) 0.045(5) 0.010(4) 0.009(4) 0.011(4)
S104 0.0411(14) 0.0497(15) 0.079(2) 0.0247(13) 0.0060(13) 0.0103(11)
O141 0.047(4) 0.068(5) 0.069(5) 0.039(4) -0.003(4) 0.008(4)
O142 0.068(6) 0.053(5) 0.095(7) 0.021(5) -0.009(5) 0.000(4)
O143 0.065(6) 0.067(6) 0.117(8) 0.023(5) 0.032(5) 0.027(5)
O105 0.048(4) 0.046(4) 0.058(5) 0.005(3) 0.005(3) 0.007(3)
C150 0.041(5) 0.069(7) 0.043(6) 0.020(5) 0.003(4) 0.015(5)
C151 0.039(5) 0.040(5) 0.040(5) 0.008(4) 0.004(4) 0.008(4)
C152 0.036(5) 0.044(5) 0.047(6) 0.010(4) 0.001(4) 0.009(4)
C153 0.038(5) 0.052(6) 0.058(7) 0.022(5) 0.000(5) -0.001(5)
C154 0.075(8) 0.046(6) 0.038(5) 0.004(4) 0.003(5) 0.016(5)
C155 0.053(6) 0.047(6) 0.038(5) 0.007(4) 0.002(4) 0.021(5)
C156 0.041(5) 0.057(6) 0.034(5) 0.007(4) 0.002(4) 0.020(5)
S105 0.105(3) 0.0411(15) 0.0585(18) 0.0120(13) -0.0051(17) 0.0074(15)
O201 0.048(4) 0.044(4) 0.065(5) 0.021(3) 0.014(3) 0.014(3)
C210 0.034(5) 0.036(5) 0.065(7) 0.015(5) 0.006(4) 0.013(4)
C211 0.025(4) 0.034(5) 0.064(7) 0.020(4) 0.008(4) 0.002(4)
C212 0.024(4) 0.040(5) 0.063(6) 0.013(5) 0.006(4) 0.007(4)
C213 0.029(5) 0.030(5) 0.080(8) 0.014(5) 0.006(5) 0.004(4)
C214 0.031(5) 0.035(5) 0.075(8) 0.023(5) 0.013(5) 0.012(4)
C215 0.033(5) 0.048(6) 0.062(7) 0.018(5) 0.006(4) 0.009(4)
C216 0.024(4) 0.029(5) 0.066(7) 0.015(4) 0.004(4) 0.004(3)
S201 0.0413(13) 0.0465(15) 0.087(2) 0.0303(14) 0.0122(13) 0.0108(11)
O211 0.063(5) 0.054(5) 0.144(9) 0.052(6) 0.043(6) 0.015(4)
O212 0.071(6) 0.106(8) 0.119(8) 0.072(7) -0.009(6) -0.006(5)
O213 0.145(10) 0.043(5) 0.168(12) 0.046(6) 0.066(9) 0.044(6)
O202 0.043(4) 0.047(4) 0.054(4) 0.003(3) 0.005(3) 0.011(3)
C220 0.036(5) 0.061(7) 0.067(7) 0.010(6) 0.006(5) 0.005(5)
C221 0.042(5) 0.041(5) 0.042(5) 0.006(4) 0.000(4) 0.011(4)
C222 0.034(5) 0.052(6) 0.048(6) 0.007(5) -0.003(4) 0.020(4)
C223 0.043(6) 0.048(6) 0.074(8) 0.007(5) 0.001(5) 0.020(5)
C224 0.067(8) 0.052(7) 0.064(7) 0.001(6) -0.003(6) 0.024(6)
C225 0.040(6) 0.046(6) 0.071(8) 0.005(5) -0.005(5) 0.008(5)
C226 0.034(5) 0.050(6) 0.057(6) 0.010(5) -0.003(4) 0.010(4)
S202 0.074(2) 0.0472(17) 0.101(3) 0.0007(16) -0.0052(19) 0.0140(15)
O203 0.054(4) 0.041(4) 0.060(5) 0.003(3) -0.002(3) 0.022(3)
C230 0.041(5) 0.054(6) 0.044(6) 0.008(5) 0.004(4) 0.013(5)
C231 0.044(5) 0.048(6) 0.047(6) 0.013(5) 0.006(4) 0.022(5)
C232 0.039(5) 0.044(5) 0.049(6) 0.011(4) 0.003(4) 0.011(4)
C233 0.033(5) 0.044(6) 0.070(7) 0.017(5) 0.001(5) 0.016(4)
C234 0.035(5) 0.043(6) 0.073(7) 0.014(5) 0.011(5) 0.010(4)
C235 0.036(5) 0.045(6) 0.057(6) 0.007(5) -0.003(5) 0.005(4)
C236 0.034(5) 0.056(6) 0.047(6) 0.011(5) 0.009(4) 0.017(4)
S203 0.0452(15) 0.0445(15) 0.109(3) 0.0171(15) -0.0089(15) 0.0088(12)
O204 0.047(4) 0.047(4) 0.065(5) 0.008(3) 0.004(3) 0.017(3)
C240 0.030(5) 0.043(5) 0.063(7) 0.011(5) 0.006(4) 0.010(4)
C241 0.031(5) 0.036(5) 0.053(6) 0.008(4) 0.002(4) 0.002(4)
C242 0.033(5) 0.035(5) 0.056(6) 0.010(4) 0.010(4) 0.004(4)
C243 0.037(5) 0.047(6) 0.051(6) 0.005(5) 0.010(4) 0.003(4)
C244 0.033(5) 0.050(6) 0.074(8) 0.025(5) 0.010(5) 0.006(4)
C245 0.029(5) 0.044(6) 0.063(7) 0.015(5) 0.010(4) 0.008(4)
C246 0.030(5) 0.048(6) 0.049(6) 0.006(4) 0.005(4) 0.013(4)
S204 0.0433(14) 0.0678(18) 0.0608(17) 0.0280(14) 0.0086(12) 0.0087(12)
O241 0.083(6) 0.090(7) 0.063(5) 0.029(5) 0.020(5) 0.038(5)
O242 0.053(5) 0.076(6) 0.080(6) 0.034(5) -0.005(4) -0.002(4)
O243 0.052(4) 0.048(4) 0.089(6) 0.038(4) 0.012(4) 0.011(3)
O205 0.043(4) 0.050(4) 0.052(4) 0.007(3) 0.012(3) 0.008(3)
C250 0.042(5) 0.038(5) 0.061(7) 0.000(5) 0.012(5) 0.008(4)
C251 0.038(5) 0.034(5) 0.052(6) 0.004(4) 0.010(4) 0.014(4)
C252 0.031(5) 0.029(4) 0.057(6) 0.011(4) 0.011(4) 0.011(4)
C253 0.047(6) 0.037(5) 0.063(7) 0.020(5) 0.018(5) 0.020(4)
C254 0.059(6) 0.030(5) 0.046(6) 0.006(4) 0.007(5) 0.020(4)
C255 0.043(5) 0.035(5) 0.046(6) 0.002(4) 0.000(4) 0.010(4)
C256 0.035(5) 0.036(5) 0.064(7) 0.005(5) 0.009(5) 0.008(4)
S205 0.0588(16) 0.0553(16) 0.0536(16) 0.0104(12) 0.0124(12) 0.0155(13)
O251 0.053(5) 0.092(7) 0.065(5) 0.003(5) 0.001(4) 0.003(4)
O252 0.105(7) 0.069(6) 0.054(5) 0.011(4) 0.003(5) 0.034(5)
O253 0.053(5) 0.074(6) 0.067(5) 0.015(4) 0.021(4) 0.018(4)
O301 0.060(5) 0.064(6) 0.157(10) 0.061(6) 0.037(6) 0.024(4)
C310 0.049(6) 0.076(8) 0.063(7) 0.017(6) 0.012(5) 0.034(6)
C311 0.032(5) 0.036(5) 0.086(8) 0.023(5) 0.022(5) 0.013(4)
C312 0.033(5) 0.032(5) 0.086(9) 0.004(5) 0.017(5) 0.008(4)
C313 0.048(6) 0.052(6) 0.055(6) 0.001(5) 0.018(5) 0.012(5)
C314 0.051(6) 0.041(6) 0.065(7) 0.014(5) 0.012(5) 0.013(5)
C315 0.044(6) 0.031(5) 0.068(7) 0.007(5) 0.013(5) 0.010(4)
C316 0.037(5) 0.048(6) 0.061(7) 0.015(5) 0.013(5) 0.022(4)
S301 0.087(2) 0.070(2) 0.079(2) 0.0355(18) 0.0240(19) 0.0179(18)
O302 0.062(5) 0.055(5) 0.076(6) -0.007(4) 0.018(4) 0.014(4)
C320 0.057(7) 0.036(6) 0.131(13) -0.006(7) 0.024(8) 0.009(5)
C321 0.049(6) 0.032(5) 0.081(8) -0.006(5) 0.013(6) 0.022(5)
C322 0.044(6) 0.034(6) 0.108(11) -0.003(6) 0.016(6) 0.017(5)
C323 0.088(10) 0.036(6) 0.080(10) -0.014(6) -0.003(8) 0.009(6)
C324 0.124(14) 0.042(7) 0.078(10) -0.020(7) 0.004(10) -0.003(8)
C325 0.098(11) 0.045(7) 0.129(14) -0.003(8) 0.072(11) 0.016(7)
C326 0.052(7) 0.043(6) 0.086(9) -0.002(6) 0.023(6) 0.024(5)
S302 0.182(6) 0.090(3) 0.105(4) -0.010(3) 0.021(4) 0.021(4)
O303 0.099(8) 0.066(6) 0.113(9) 0.005(6) -0.032(7) 0.033(6)
C330 0.040(6) 0.038(6) 0.143(14) 0.005(7) 0.016(7) 0.011(5)
C331 0.045(6) 0.045(6) 0.090(10) 0.003(6) -0.018(6) 0.004(5)
C332 0.040(6) 0.079(9) 0.077(9) -0.005(7) 0.000(6) 0.018(6)
C333 0.041(6) 0.046(6) 0.086(9) 0.003(6) -0.009(6) 0.019(5)
C334 0.038(6) 0.064(7) 0.080(9) 0.009(6) 0.011(6) 0.013(5)
C335 0.043(6) 0.048(6) 0.083(9) -0.007(6) 0.014(6) 0.005(5)
C336 0.036(6) 0.040(6) 0.094(10) 0.002(6) 0.003(6) 0.005(4)
S303 0.069(2) 0.082(2) 0.089(3) 0.0255(19) 0.0191(18) 0.0242(18)
O304 0.070(6) 0.078(6) 0.074(6) 0.011(5) 0.003(4) 0.038(5)
C340 0.045(6) 0.083(9) 0.075(9) -0.007(7) -0.010(6) 0.023(6)
C341 0.042(6) 0.070(7) 0.047(6) 0.010(5) 0.013(5) 0.024(5)
C342 0.031(5) 0.085(8) 0.042(6) 0.019(5) 0.010(4) 0.016(5)
C343 0.042(6) 0.081(9) 0.047(6) 0.006(6) 0.009(5) 0.014(6)
C344 0.045(6) 0.082(9) 0.057(7) 0.021(6) 0.008(5) 0.018(6)
C345 0.035(5) 0.080(8) 0.064(7) 0.022(6) 0.005(5) 0.024(6)
C346 0.043(6) 0.081(8) 0.048(6) 0.003(6) 0.007(5) 0.017(6)
S304 0.0542(18) 0.078(2) 0.130(3) 0.051(2) -0.002(2) 0.0104(16)
O341 0.096(8) 0.123(10) 0.135(10) 0.092(9) 0.009(7) 0.026(7)
O342 0.077(7) 0.098(8) 0.157(10) 0.055(7) -0.010(7) 0.001(6)
O343 0.097(8) 0.082(7) 0.156(10) 0.032(7) 0.032(7) 0.042(6)
O305 0.046(4) 0.047(4) 0.063(5) 0.001(3) 0.007(3) 0.006(3)
C350 0.042(6) 0.087(9) 0.041(6) 0.012(6) 0.002(5) 0.019(6)
C351 0.039(5) 0.048(6) 0.045(6) 0.004(4) -0.001(4) 0.011(4)
C352 0.038(5) 0.056(6) 0.050(6) 0.012(5) 0.001(4) 0.013(5)
C353 0.049(6) 0.051(6) 0.053(6) 0.007(5) -0.005(5) 0.007(5)
C354 0.079(8) 0.055(7) 0.037(6) 0.002(5) -0.005(5) 0.021(6)
C355 0.053(6) 0.056(6) 0.039(5) -0.001(5) 0.001(5) 0.026(5)
C356 0.039(5) 0.068(7) 0.040(5) 0.009(5) -0.002(4) 0.018(5)
S305 0.115(3) 0.0466(16) 0.0602(19) 0.0070(14) -0.0128(18) 0.0126(17)
C11 0.067(8) 0.089(9) 0.096(10) 0.030(8) 0.035(7) 0.028(7)
N11 0.053(5) 0.062(5) 0.080(6) 0.016(5) 0.021(5) 0.016(4)
C12 0.057(6) 0.062(6) 0.102(8) 0.032(6) -0.003(6) 0.011(5)
N12 0.079(6) 0.085(7) 0.072(6) 0.029(5) -0.002(5) 0.011(5)
C13 0.061(6) 0.073(7) 0.073(7) 0.021(6) 0.018(5) 0.010(5)
C14 0.068(6) 0.058(6) 0.074(7) 0.026(5) 0.015(5) 0.006(5)
C15 0.110(9) 0.110(9) 0.110(9) 0.020(8) 0.010(8) 0.024(8)
C16 0.112(9) 0.106(9) 0.118(10) 0.000(7) 0.006(8) 0.044(8)
C17 0.183(15) 0.184(15) 0.183(15) 0.033(10) 0.024(10) 0.038(10)
C18 0.198(16) 0.195(16) 0.194(16) 0.038(10) 0.025(10) 0.035(10)
C19 0.24(2) 0.24(2) 0.24(2) 0.039(10) 0.029(10) 0.052(10)
C20 0.42(4) 0.42(4) 0.41(4) 0.08(2) 0.05(2) 0.08(2)
C21 0.090(10) 0.107(11) 0.108(11) 0.054(10) 0.011(9) 0.023(9)
N21 0.076(6) 0.075(6) 0.091(7) 0.019(6) 0.021(5) 0.012(5)
C22 0.065(6) 0.057(6) 0.084(7) 0.031(6) 0.008(5) 0.011(5)
N22 0.053(5) 0.077(6) 0.070(6) 0.032(5) 0.007(4) 0.006(5)
C23 0.061(6) 0.072(7) 0.081(7) 0.030(6) 0.021(6) 0.012(5)
C24 0.071(7) 0.063(7) 0.090(8) 0.025(6) 0.023(6) -0.001(5)
C25 0.077(7) 0.073(7) 0.090(8) 0.025(6) 0.001(6) 0.016(6)
C26 0.082(7) 0.073(7) 0.104(8) 0.031(6) 0.002(6) 0.020(6)
C27 0.095(8) 0.097(9) 0.107(9) 0.023(7) 0.014(7) 0.018(7)
C28 0.180(14) 0.177(14) 0.172(14) 0.027(9) 0.027(9) 0.035(9)
C29 0.166(13) 0.168(13) 0.162(13) 0.033(9) 0.014(9) 0.030(9)
C30 0.37(4) 0.38(4) 0.37(4) 0.07(2) 0.03(2) 0.08(2)
C31 0.132(13) 0.114(13) 0.127(13) 0.011(10) 0.052(11) 0.054(11)
N31 0.083(7) 0.073(6) 0.100(7) 0.012(6) 0.041(6) 0.018(5)
C32 0.078(8) 0.088(8) 0.116(9) 0.043(7) -0.006(7) 0.021(6)
N32 0.082(7) 0.113(8) 0.079(7) 0.027(6) -0.004(6) -0.001(6)
C33 0.071(7) 0.067(7) 0.077(7) 0.025(6) 0.019(6) 0.010(5)
C34 0.076(7) 0.070(7) 0.081(7) 0.025(6) 0.011(6) 0.004(6)
C35 0.163(13) 0.159(13) 0.165(13) 0.026(9) 0.017(9) 0.032(9)
C36 0.154(12) 0.161(13) 0.159(13) 0.005(9) 0.015(9) 0.049(9)
C37 0.37(4) 0.38(4) 0.38(4) 0.058(11) 0.045(11) 0.076(12)
C38 0.27(2) 0.27(2) 0.27(2) 0.043(10) 0.021(10) 0.054(11)
C39 0.24(2) 0.24(2) 0.24(2) 0.038(10) 0.027(10) 0.047(10)
C40 0.37(4) 0.38(4) 0.37(4) 0.08(2) 0.03(2) 0.06(2)

loop_
_atom_type_symbol
_atom_type_description
_atom_type_scat_dispersion_real
_atom_type_scat_dispersion_imag
_atom_type_scat_source
C C 0.0181 0.0091 'International Tables Vol C Tables 4.2.6.8 and 6.1.1.4'
H H 0.0000 0.0000 'International Tables Vol C Tables 4.2.6.8 and 6.1.1.4'
N N 0.0311 0.0180 'International Tables Vol C Tables 4.2.6.8 and 6.1.1.4'
O O 0.0492 0.0322 'International Tables Vol C Tables 4.2.6.8 and 6.1.1.4'
S S 0.3331 0.5567 'International Tables Vol C Tables 4.2.6.8 and 6.1.1.4'
Gd Gd -8.8380 11.9157 'International Tables Vol C Tables 4.2.6.8 and 6.1.1.4'
Na Na 0.1353 0.1239 'International Tables Vol C Tables 4.2.6.8 and 6.1.1.4'

loop_
_geom_angle_atom_site_label_1
_geom_angle_atom_site_label_2
_geom_angle_atom_site_label_3
_geom_angle
_geom_angle_site_symmetry_1
_geom_angle_site_symmetry_3
O27W Gd1 O25W 136.9(6) . .
O27W Gd1 O211 71.9(5) . .
O25W Gd1 O211 150.1(5) . .
O115 Gd1 O211 124.9(4) 1_655 .
O27W Gd1 O26W 107.5(4) . .
O25W Gd1 O26W 93.9(5) . .
O211 Gd1 O26W 80.3(5) . .
O27W Gd1 O112 97.0(5) . 1_655
O25W Gd1 O112 53.4(5) . 1_655
O211 Gd1 O112 147.0(4) . 1_655
O26W Gd1 O112 73.4(5) . 1_655
O27W Gd1 O03W 93.8(5) . .
O25W Gd1 O03W 91.9(6) . .
O115 Gd1 O03W 152.9(4) 1_655 .
O211 Gd1 O03W 75.6(4) . .
O26W Gd1 O03W 140.9(5) . .
O112 Gd1 O03W 137.1(4) 1_655 .
O27W Gd1 O243 150.3(4) . 1_655
O25W Gd1 O243 72.6(4) . 1_655
O115 Gd1 O243 119.2(3) 1_655 1_655
O211 Gd1 O243 78.4(3) . 1_655
O26W Gd1 O243 65.7(4) . 1_655
O112 Gd1 O243 107.6(3) 1_655 1_655
O03W Gd1 O243 79.5(3) . 1_655
O27W Gd1 O141 62.9(4) . .
O25W Gd1 O141 78.4(4) . .
O115 Gd1 O141 80.8(3) 1_655 .
O211 Gd1 O141 121.6(3) . .
O26W Gd1 O141 146.2(4) . .
O112 Gd1 O141 75.8(3) 1_655 .
O03W Gd1 O141 72.7(3) . .
O243 Gd1 O141 138.7(3) 1_655 .
O115 Gd1 O33W 68.7(5) 1_655 .
O211 Gd1 O33W 69.1(4) . .
O03W Gd1 O33W 109.9(5) . .
O243 Gd1 O33W 141.8(4) 1_655 .
O141 Gd1 O33W 77.5(5) . .
O115 Gd1 O32W 63.8(5) 1_655 .
O211 Gd1 O32W 70.8(5) . .
O03W Gd1 O32W 142.9(5) . .
O243 Gd1 O32W 78.7(5) 1_655 .
O141 Gd1 O32W 139.8(4) . .
O33W Gd1 O32W 72.3(6) . .
O115 Gd1 O31W 92.5(5) 1_655 .
O211 Gd1 O31W 139.9(5) . .
O03W Gd1 O31W 74.9(5) . .
O243 Gd1 O31W 70.0(4) 1_655 .
O141 Gd1 O31W 73.6(4) . .
O33W Gd1 O31W 147.7(6) . .
O32W Gd1 O31W 123.8(6) . .
O07W Gd2 O13W 147.0(7) . .
O07W Gd2 O11W 75.0(8) . .
O13W Gd2 O11W 121.2(7) . .
O07W Gd2 O14W 78.0(8) . .
O13W Gd2 O14W 80.9(6) . .
O11W Gd2 O14W 71.3(7) . .
O07W Gd2 O09W 108.3(7) . .
O13W Gd2 O09W 75.9(6) . .
O11W Gd2 O09W 144.4(7) . .
O14W Gd2 O09W 144.2(7) . .
O07W Gd2 O08W 73.3(7) . .
O13W Gd2 O08W 134.8(6) . .
O11W Gd2 O08W 78.8(7) . .
O14W Gd2 O08W 142.8(6) . .
O09W Gd2 O08W 69.0(6) . .
O07W Gd2 O10W 74.5(7) . .
O13W Gd2 O10W 76.2(5) . .
O11W Gd2 O10W 139.6(6) . .
O14W Gd2 O10W 76.9(6) . .
O09W Gd2 O10W 71.4(5) . .
O08W Gd2 O10W 116.3(5) . .
O07W Gd2 O12W 136.8(7) . .
O13W Gd2 O12W 75.8(6) . .
O11W Gd2 O12W 73.6(7) . .
O14W Gd2 O12W 117.9(6) . .
O09W Gd2 O12W 82.3(6) . .
O08W Gd2 O12W 72.2(5) . .
O10W Gd2 O12W 145.4(5) . .
O05W Gd3 O06W 82.3(6) . .
O05W Gd3 O313 72.3(5) . 2_556
O06W Gd3 O313 143.8(5) . 2_556
O05W Gd3 O341 79.2(4) . 2_656
O06W Gd3 O341 75.7(4) . 2_656
O313 Gd3 O341 74.5(3) 2_556 2_656
O05W Gd3 O334 69.4(5) . .
O06W Gd3 O334 78.4(5) . .
O341 Gd3 O334 141.4(4) 2_656 .
O05W Gd3 O314 150.0(9) . 1_655
O06W Gd3 O314 84.4(10) . 1_655
O341 Gd3 O314 123.1(9) 2_656 1_655
O334 Gd3 O314 81.7(9) . 1_655
O05W Gd3 O312 138.2(5) . 1_655
O06W Gd3 O312 64.1(5) . 1_655
O313 Gd3 O312 148.5(4) 2_556 1_655
O341 Gd3 O312 112.9(4) 2_656 1_655
O05W Gd3 O04W 109.6(4) . .
O06W Gd3 O04W 139.8(4) . .
O313 Gd3 O04W 74.6(3) 2_556 .
O341 Gd3 O04W 143.2(3) 2_656 .
O334 Gd3 O04W 71.1(3) . .
O314 Gd3 O04W 66.1(9) 1_655 .
O312 Gd3 O04W 84.8(3) 1_655 .
O05W Gd3 O331 76.6(5) . .
O06W Gd3 O331 72.6(5) . .
O313 Gd3 O331 123.6(4) 2_556 .
O341 Gd3 O331 142.2(4) 2_656 .
O312 Gd3 O331 70.4(5) 1_655 .
O04W Gd3 O331 73.3(3) . .
O05W Gd3 O04W 142.3(4) . 2_656
O06W Gd3 O04W 106.3(4) . 2_656
O313 Gd3 O04W 81.1(3) 2_556 2_656
O341 Gd3 O04W 68.2(3) 2_656 2_656
O334 Gd3 O04W 147.8(4) . 2_656
O314 Gd3 O04W 67.4(8) 1_655 2_656
O312 Gd3 O04W 74.4(4) 1_655 2_656
O04W Gd3 O04W 87.62(17) . 2_656
O331 Gd3 O04W 141.1(3) . 2_656
O05W Gd3 Gd3 141.6(4) . 2_656
O06W Gd3 Gd3 136.1(4) . 2_656
O313 Gd3 Gd3 73.1(2) 2_556 2_656
O341 Gd3 Gd3 106.9(3) 2_656 2_656
O334 Gd3 Gd3 111.6(3) . 2_656
O314 Gd3 Gd3 56.9(9) 1_655 2_656
O312 Gd3 Gd3 75.5(3) 1_655 2_656
O04W Gd3 Gd3 44.23(12) . 2_656
O331 Gd3 Gd3 110.2(3) . 2_656
O04W Gd3 Gd3 43.40(13) 2_656 2_656
O122 Na1 O351 126.5(7) 1_545 .
O122 Na1 O13W 130.3(6) 1_545 1_545
O351 Na1 O13W 77.8(6) . 1_545
O122 Na1 O204 115.9(5) 1_545 .
O351 Na1 O204 104.4(5) . .
O13W Na1 O204 92.8(6) 1_545 .
O33W Na2 O235 104.6(6) . 1_655
O33W Na2 O213 81.6(5) . .
O235 Na2 O213 91.4(4) 1_655 .
O33W Na2 O12W 118.7(6) . 1_655
O235 Na2 O12W 112.8(6) 1_655 1_655
O213 Na2 O12W 140.6(5) . 1_655
O105 Na3 O251 120.3(6) . 1_565
O105 Na3 O101 70.9(4) . .
O251 Na3 O101 59.2(3) 1_565 .
O105 Na3 O155 76.1(5) . 2_565
O251 Na3 O155 116.5(6) 1_565 2_565
O101 Na3 O155 133.5(6) . 2_565
O223 Na4 O303 96.6(8) 2_566 2_566
O223 Na4 O321 113.9(8) 2_566 .
O303 Na4 O321 149.4(11) 2_566 .
O223 Na4 O302 115.4(10) 2_566 2_566
O303 Na4 O302 69.7(6) 2_566 2_566
O321 Na4 O302 97.8(7) . 2_566
O231 Na5 O19W 128.2(14) . .
O231 Na5 O07W 99.3(12) . .
O19W Na5 O07W 132.1(16) . .
O231 Na5 O222 122.4(15) . .
O19W Na5 O222 68.4(11) . .
O07W Na5 O222 92.5(12) . .
O19W Na5 O225 56.7(10) . .
O07W Na5 O225 100.9(12) . .
Gd3 O04W Gd3 92.38(17) . 2_656
Gd2 O07W Na5 122.5(11) . .
Gd2 O12W Na2 135.3(6) . 1_455
Gd2 O13W Na1 121.6(7) . 1_565
Gd1 O33W Na2 118.9(7) . .
C111 O101 Na3 141.0(8) . .
C152 C110 C116 115.2(8) . .
C152 C110 H11A 108.5 . .
C116 C110 H11A 108.5 . .
C152 C110 H11B 108.5 . .
C116 C110 H11B 108.5 . .
H11A C110 H11B 107.5 . .
O101 C111 C116 116.0(10) . .
O101 C111 C112 123.4(10) . .
C116 C111 C112 120.5(10) . .
C113 C112 C111 119.9(10) . .
C113 C112 C120 118.3(10) . .
C111 C112 C120 121.6(9) . .
C112 C113 C114 120.1(10) . .
C112 C113 H113 120.0 . .
C114 C113 H113 120.0 . .
C113 C114 C115 120.0(8) . .
C113 C114 S101 121.1(7) . .
C115 C114 S101 118.3(7) . .
C116 C115 C114 120.6(9) . .
C116 C115 H115 119.7 . .
C114 C115 H115 119.7 . .
C115 C116 C111 118.4(10) . .
C115 C116 C110 121.6(10) . .
C111 C116 C110 119.8(10) . .
O116 S101 O114 114.0(5) . .
O112 S101 O113 112.5(5) . .
O116 S101 O115 112.5(5) . .
O114 S101 O115 112.2(5) . .
O112 S101 O111 111.3(5) . .
O113 S101 O111 110.9(5) . .
O116 S101 C114 106.5(5) . .
O114 S101 C114 106.2(5) . .
O112 S101 C114 107.5(5) . .
O113 S101 C114 107.7(5) . .
O115 S101 C114 104.5(5) . .
O111 S101 C114 106.6(5) . .
S101 O112 Gd1 145.0(8) . 1_455
S101 O115 Gd1 150.2(8) . 1_455
C126 C120 C112 116.4(8) . .
C126 C120 H12A 108.2 . .
C112 C120 H12A 108.2 . .
C126 C120 H12B 108.2 . .
C112 C120 H12B 108.2 . .
H12A C120 H12B 107.4 . .
O102 C121 C122 122.5(9) . .
O102 C121 C126 116.3(9) . .
C122 C121 C126 121.2(10) . .
C123 C122 C121 117.5(9) . .
C123 C122 C130 120.5(10) . .
C121 C122 C130 122.0(10) . .
C124 C123 C122 123.0(9) . .
C124 C123 H123 118.5 . .
C122 C123 H123 118.5 . .
C123 C124 C125 118.8(9) . .
C123 C124 S102 120.1(7) . .
C125 C124 S102 120.9(7) . .
C126 C125 C124 120.9(9) . .
C126 C125 H125 119.6 . .
C124 C125 H125 119.6 . .
C125 C126 C121 118.6(10) . .
C125 C126 C120 121.2(9) . .
C121 C126 C120 120.1(10) . .
O126 S102 O125 113.5(6) . .
O123 S102 O121 114.2(5) . .
O126 S102 O124 112.2(6) . .
O125 S102 O124 110.4(6) . .
O123 S102 O122 112.0(5) . .
O121 S102 O122 110.0(5) . .
O126 S102 C124 108.2(5) . .
O123 S102 C124 107.9(5) . .
O125 S102 C124 106.7(5) . .
O121 S102 C124 106.6(4) . .
O124 S102 C124 105.3(5) . .
O122 S102 C124 105.6(4) . .
S102 O122 Na1 124.9(6) . 1_565
C122 C130 C136 111.3(9) . .
C122 C130 H13A 109.4 . .
C136 C130 H13A 109.4 . .
C122 C130 H13B 109.4 . .
C136 C130 H13B 109.4 . .
H13A C130 H13B 108.0 . .
O103 C131 C132 122.9(10) . .
O103 C131 C136 117.0(9) . .
C132 C131 C136 120.1(10) . .
C133 C132 C131 119.2(10) . .
C133 C132 C140 118.8(9) . .
C131 C132 C140 122.0(10) . .
C134 C133 C132 120.2(9) . .
C134 C133 H133 119.9 . .
C132 C133 H133 119.9 . .
C133 C134 C135 120.1(9) . .
C133 C134 S103 119.6(7) . .
C135 C134 S103 120.3(7) . .
C136 C135 C134 121.6(10) . .
C136 C135 H135 119.2 . .
C134 C135 H135 119.2 . .
C135 C136 C131 118.6(10) . .
C135 C136 C130 120.2(11) . .
C131 C136 C130 121.2(10) . .
O132 S103 O131 112.9(5) . .
O132 S103 O133 112.3(4) . .
O131 S103 O133 112.0(5) . .
O132 S103 C134 106.1(4) . .
O131 S103 C134 106.4(4) . .
O133 S103 C134 106.5(4) . .
C132 C140 C146 110.9(9) . .
C132 C140 H14A 109.5 . .
C146 C140 H14A 109.5 . .
C132 C140 H14B 109.5 . .
C146 C140 H14B 109.5 . .
H14A C140 H14B 108.0 . .
C142 C141 O104 123.1(9) . .
C142 C141 C146 122.7(10) . .
O104 C141 C146 114.2(10) . .
C141 C142 C143 116.9(9) . .
C141 C142 C150 123.2(10) . .
C143 C142 C150 119.7(10) . .
C144 C143 C142 120.7(9) . .
C144 C143 H143 119.6 . .
C142 C143 H143 119.6 . .
C145 C144 C143 120.5(8) . .
C145 C144 S104 118.7(6) . .
C143 C144 S104 120.5(7) . .
C144 C145 C146 120.5(9) . .
C144 C145 H145 119.8 . .
C146 C145 H145 119.8 . .
C145 C146 C141 118.5(10) . .
C145 C146 C140 120.3(9) . .
C141 C146 C140 121.2(9) . .
O143 S104 O142 113.3(4) . .
O143 S104 O141 112.5(4) . .
O142 S104 O141 112.0(4) . .
O143 S104 C144 106.3(4) . .
O142 S104 C144 106.1(4) . .
O141 S104 C144 106.0(4) . .
S104 O141 Gd1 140.8(5) . .
C151 O105 Na3 120.3(7) . .
C142 C150 C156 114.1(8) . .
C142 C150 H15A 108.7 . .
C156 C150 H15A 108.7 . .
C142 C150 H15B 108.7 . .
C156 C150 H15B 108.7 . .
H15A C150 H15B 107.6 . .
C152 C151 O105 122.2(9) . .
C152 C151 C156 122.5(9) . .
O105 C151 C156 115.3(9) . .
C151 C152 C153 117.9(10) . .
C151 C152 C110 121.4(10) . .
C153 C152 C110 120.6(10) . .
C152 C153 C154 120.2(9) . .
C152 C153 H153 119.9 . .
C154 C153 H153 119.9 . .
C155 C154 C153 119.4(8) . .
C155 C154 S105 118.9(7) . .
C153 C154 S105 121.4(7) . .
C156 C155 C154 121.6(9) . .
C156 C155 H155 119.2 . .
C154 C155 H155 119.2 . .
C155 C156 C151 118.3(10) . .
C155 C156 C150 121.9(9) . .
C151 C156 C150 119.6(10) . .
O151 S105 O152 114.3(6) . .
O154 S105 O156 112.2(6) . .
O154 S105 O155 112.2(6) . .
O156 S105 O155 112.1(6) . .
O151 S105 O153 111.3(5) . .
O152 S105 O153 110.7(5) . .
O151 S105 C154 107.5(5) . .
O152 S105 C154 107.3(5) . .
O154 S105 C154 106.4(5) . .
O156 S105 C154 106.9(5) . .
O155 S105 C154 106.5(5) . .
O153 S105 C154 105.2(5) . .
S105 O155 Na3 111.7(8) . 2_565
C252 C210 C216 116.9(8) . .
C252 C210 H21A 108.1 . .
C216 C210 H21A 108.1 . .
C252 C210 H21B 108.1 . .
C216 C210 H21B 108.1 . .
H21A C210 H21B 107.3 . .
O201 C211 C216 123.6(9) . .
O201 C211 C212 114.3(9) . .
C216 C211 C212 122.1(9) . .
C213 C212 C211 118.6(10) . .
C213 C212 C220 120.6(10) . .
C211 C212 C220 120.7(9) . .
C214 C213 C212 119.5(9) . .
C214 C213 H213 120.2 . .
C212 C213 H213 120.2 . .
C213 C214 C215 121.7(8) . .
C213 C214 S201 118.5(7) . .
C215 C214 S201 119.5(7) . .
C214 C215 C216 119.9(10) . .
C214 C215 H215 120.1 . .
C216 C215 H215 120.1 . .
C211 C216 C215 118.0(9) . .
C211 C216 C210 122.9(8) . .
C215 C216 C210 118.8(10) . .
O213 S201 O212 113.4(5) . .
O213 S201 O211 112.2(5) . .
O212 S201 O211 111.7(5) . .
O213 S201 C214 107.0(4) . .
O212 S201 C214 106.6(4) . .
O211 S201 C214 105.4(4) . .
S201 O211 Gd1 150.7(6) . .
S201 O213 Na2 108.7(5) . .
C212 C220 C226 117.3(9) . .
C212 C220 H22A 108.0 . .
C226 C220 H22A 108.0 . .
C212 C220 H22B 108.0 . .
C226 C220 H22B 108.0 . .
H22A C220 H22B 107.2 . .
O202 C221 C222 115.2(9) . .
O202 C221 C226 123.2(9) . .
C222 C221 C226 121.5(10) . .
C223 C222 C221 118.3(10) . .
C223 C222 C230 122.3(10) . .
C221 C222 C230 119.4(9) . .
C222 C223 C224 121.5(10) . .
C222 C223 H223 119.2 . .
C224 C223 H223 119.2 . .
C223 C224 C225 120.0(9) . .
C223 C224 S202 120.7(8) . .
C225 C224 S202 118.9(8) . .
C226 C225 C224 120.2(10) . .
C226 C225 H225 119.9 . .
C224 C225 H225 119.9 . .
C225 C226 C221 118.4(10) . .
C225 C226 C220 119.4(10) . .
C221 C226 C220 122.1(10) . .
O225 S202 O226 113.8(6) . .
O221 S202 O222 113.3(6) . .
O225 S202 O224 111.2(6) . .
O226 S202 O224 111.3(6) . .
O221 S202 O223 111.5(6) . .
O222 S202 O223 111.2(6) . .
O221 S202 C224 107.7(5) . .
O225 S202 C224 107.4(5) . .
O226 S202 C224 107.2(5) . .
O222 S202 C224 107.1(5) . .
O224 S202 C224 105.4(5) . .
O223 S202 C224 105.5(5) . .
S202 O222 Na5 146.1(10) . .
S202 O223 Na4 129.7(9) . 2_566
S202 O225 Na5 144.4(11) . .
C222 C230 C236 113.3(9) . .
C222 C230 H23A 108.9 . .
C236 C230 H23A 108.9 . .
C222 C230 H23B 108.9 . .
C236 C230 H23B 108.9 . .
H23A C230 H23B 107.7 . .
O203 C231 C232 115.4(9) . .
O203 C231 C236 122.9(9) . .
C232 C231 C236 121.7(9) . .
C233 C232 C231 119.3(10) . .
C233 C232 C240 120.0(9) . .
C231 C232 C240 120.7(9) . .
C232 C233 C234 119.9(9) . .
C232 C233 H233 120.0 . .
C234 C233 H233 120.0 . .
C235 C234 C233 119.7(8) . .
C235 C234 S203 120.0(7) . .
C233 C234 S203 120.2(7) . .
C234 C235 C236 122.6(9) . .
C234 C235 H235 118.7 . .
C236 C235 H235 118.7 . .
C235 C236 C231 116.8(9) . .
C235 C236 C230 119.8(10) . .
C231 C236 C230 123.3(9) . .
O236 S203 O234 113.7(5) . .
O232 S203 O231 113.8(5) . .
O236 S203 O235 112.4(5) . .
O234 S203 O235 111.7(5) . .
O232 S203 O233 112.2(5) . .
O231 S203 O233 111.5(5) . .
O232 S203 C234 106.5(5) . .
O236 S203 C234 106.6(5) . .
O234 S203 C234 106.0(5) . .
O231 S203 C234 106.2(5) . .
O235 S203 C234 105.7(5) . .
O233 S203 C234 106.0(5) . .
S203 O231 Na5 144.2(12) . .
S203 O235 Na2 123.8(7) . 1_455
C241 O204 Na1 163.0(7) . .
C246 C240 C232 112.7(8) . .
C246 C240 H24A 109.0 . .
C232 C240 H24A 109.0 . .
C246 C240 H24B 109.0 . .
C232 C240 H24B 109.0 . .
H24A C240 H24B 107.8 . .
O204 C241 C242 116.5(9) . .
O204 C241 C246 122.0(9) . .
C242 C241 C246 121.5(9) . .
C241 C242 C243 118.9(9) . .
C241 C242 C250 121.2(9) . .
C243 C242 C250 120.0(10) . .
C244 C243 C242 119.1(9) . .
C244 C243 H243 120.5 . .
C242 C243 H243 120.5 . .
C243 C244 C245 120.2(8) . .
C243 C244 S204 121.4(7) . .
C245 C244 S204 118.3(7) . .
C246 C245 C244 122.9(9) . .
C246 C245 H245 118.6 . .
C244 C245 H245 118.6 . .
C245 C246 C241 117.0(9) . .
C245 C246 C240 120.4(9) . .
C241 C246 C240 122.6(9) . .
O241 S204 O242 113.1(4) . .
O241 S204 O243 112.7(4) . .
O242 S204 O243 111.5(4) . .
O241 S204 C244 106.7(4) . .
O242 S204 C244 106.6(4) . .
O243 S204 C244 105.6(4) . .
S204 O243 Gd1 144.8(5) . 1_455
C242 C250 C256 115.2(8) . .
C242 C250 H25A 108.5 . .
C256 C250 H25A 108.5 . .
C242 C250 H25B 108.5 . .
C256 C250 H25B 108.5 . .
H25A C250 H25B 107.5 . .
O205 C251 C256 123.5(9) . .
O205 C251 C252 116.3(9) . .
C256 C251 C252 120.2(9) . .
C253 C252 C251 118.6(9) . .
C253 C252 C210 120.9(9) . .
C251 C252 C210 120.1(9) . .
C252 C253 C254 121.5(9) . .
C252 C253 H253 119.3 . .
C254 C253 H253 119.3 . .
C255 C254 C253 120.0(8) . .
C255 C254 S205 121.0(7) . .
C253 C254 S205 118.8(7) . .
C254 C255 C256 120.4(9) . .
C254 C255 H255 119.8 . .
C256 C255 H255 119.8 . .
C251 C256 C255 119.4(9) . .
C251 C256 C250 120.7(10) . .
C255 C256 C250 119.8(9) . .
O252 S205 O251 112.5(4) . .
O252 S205 O253 112.1(4) . .
O251 S205 O253 111.9(4) . .
O252 S205 C254 107.5(4) . .
O251 S205 C254 106.1(4) . .
O253 S205 C254 106.1(4) . .
S205 O251 Na3 121.3(5) . 1_545
C352 C310 C316 116.2(9) . .
C352 C310 H31A 108.2 . .
C316 C310 H31A 108.2 . .
C352 C310 H31B 108.2 . .
C316 C310 H31B 108.2 . .
H31A C310 H31B 107.4 . .
C312 C311 O301 123.5(10) . .
C312 C311 C316 123.4(10) . .
O301 C311 C316 113.0(11) . .
C311 C312 C313 118.0(9) . .
C311 C312 C320 121.6(11) . .
C313 C312 C320 120.0(12) . .
C314 C313 C312 119.5(10) . .
C314 C313 H313 120.3 . .
C312 C313 H313 120.3 . .
C315 C314 C313 121.3(9) . .
C315 C314 S301 118.5(7) . .
C313 C314 S301 119.9(8) . .
C314 C315 C316 120.3(9) . .
C314 C315 H315 119.8 . .
C316 C315 H315 119.8 . .
C311 C316 C315 116.9(10) . .
C311 C316 C310 122.2(10) . .
C315 C316 C310 120.7(10) . .
O315 S301 O314 145(2) . .
O315 S301 O316 94(2) . .
O314 S301 O316 95(2) . .
O311 S301 O312 113.2(6) . .
O311 S301 O313 111.4(6) . .
O312 S301 O313 110.0(6) . .
O315 S301 C314 106.3(14) . .
O314 S301 C314 104.5(16) . .
O311 S301 C314 108.4(6) . .
O316 S301 C314 101.7(16) . .
O312 S301 C314 107.3(6) . .
O313 S301 C314 106.1(5) . .
S301 O312 Gd3 135.7(8) . 1_455
S301 O313 Gd3 145.2(6) . 2_556
S301 O314 Gd3 163(2) . 1_455
C321 O302 Na4 138.6(9) . 2_566
C312 C320 C326 115.6(10) . .
C312 C320 H32A 108.4 . .
C326 C320 H32A 108.4 . .
C312 C320 H32B 108.4 . .
C326 C320 H32B 108.4 . .
H32A C320 H32B 107.4 . .
O302 C321 C326 118.8(11) . .
O302 C321 C322 121.7(11) . .
C326 C321 C322 119.5(12) . .
C323 C322 C321 118.0(12) . .
C323 C322 C330 121.1(13) . .
C321 C322 C330 120.9(13) . .
C324 C323 C322 123.3(12) . .
C324 C323 H323 118.4 . .
C322 C323 H323 118.4 . .
C323 C324 C325 119.9(12) . .
C323 C324 S302 118.1(10) . .
C325 C324 S302 121.6(10) . .
C326 C325 C324 119.4(12) . .
C326 C325 H325 120.3 . .
C324 C325 H325 120.3 . .
C321 C326 C325 119.3(13) . .
C321 C326 C320 118.5(12) . .
C325 C326 C320 122.1(12) . .
O321 S302 O323 113.4(6) . .
O326 S302 O325 113.2(7) . .
O326 S302 O324 112.9(7) . .
O325 S302 O324 111.6(7) . .
O321 S302 O322 111.4(6) . .
O323 S302 O322 110.9(6) . .
O321 S302 C324 108.2(6) . .
O326 S302 C324 107.3(7) . .
O323 S302 C324 106.4(6) . .
O325 S302 C324 106.2(7) . .
O324 S302 C324 105.1(7) . .
O322 S302 C324 106.1(6) . .
S302 O321 Na4 100.2(9) . .
C331 O303 Na4 150.2(11) . 2_566
C322 C330 C336 112.9(10) . .
C322 C330 H33A 109.0 . .
C336 C330 H33A 109.0 . .
C322 C330 H33B 109.0 . .
C336 C330 H33B 109.0 . .
H33A C330 H33B 107.8 . .
O303 C331 C336 118.1(11) . .
O303 C331 C332 119.7(13) . .
C336 C331 C332 122.2(12) . .
C333 C332 C331 116.3(12) . .
C333 C332 C340 121.8(11) . .
C331 C332 C340 121.9(13) . .
C334 C333 C332 121.7(10) . .
C334 C333 H333 119.1 . .
C332 C333 H333 119.1 . .
C335 C334 C333 120.6(10) . .
C335 C334 S303 119.9(9) . .
C333 C334 S303 119.3(7) . .
C334 C335 C336 120.9(12) . .
C334 C335 H335 119.5 . .
C336 C335 H335 119.5 . .
C331 C336 C335 118.1(11) . .
C331 C336 C330 121.2(13) . .
C335 C336 C330 120.6(13) . .
O331 S303 O333 112.2(6) . .
O336 S303 O335 112.2(6) . .
O331 S303 O332 112.8(6) . .
O333 S303 O332 111.7(6) . .
O336 S303 O334 112.3(6) . .
O335 S303 O334 111.3(6) . .
O331 S303 C334 107.0(5) . .
O336 S303 C334 107.7(5) . .
O333 S303 C334 106.2(5) . .
O335 S303 C334 106.4(5) . .
O332 S303 C334 106.4(5) . .
O334 S303 C334 106.5(5) . .
S303 O331 Gd3 134.7(9) . .
S303 O334 Gd3 153.5(9) . .
C346 C340 C332 114.0(12) . .
C346 C340 H34A 108.7 . .
C332 C340 H34A 108.7 . .
C346 C340 H34B 108.7 . .
C332 C340 H34B 108.7 . .
H34A C340 H34B 107.6 . .
C346 C341 O304 116.3(11) . .
C346 C341 C342 121.0(11) . .
O304 C341 C342 122.8(10) . .
C343 C342 C341 118.3(10) . .
C343 C342 C350 120.1(11) . .
C341 C342 C350 121.6(11) . .
C342 C343 C344 121.4(11) . .
C342 C343 H343 119.3 . .
C344 C343 H343 119.3 . .
C345 C344 C343 120.8(10) . .
C345 C344 S304 119.2(8) . .
C343 C344 S304 119.6(9) . .
C344 C345 C346 119.6(10) . .
C344 C345 H345 120.2 . .
C346 C345 H345 120.2 . .
C341 C346 C345 118.9(12) . .
C341 C346 C340 120.5(12) . .
C345 C346 C340 120.6(11) . .
O341 S304 O342 114.1(5) . .
O341 S304 O343 111.2(5) . .
O342 S304 O343 111.5(5) . .
O341 S304 C344 107.0(5) . .
O342 S304 C344 107.0(5) . .
O343 S304 C344 105.6(4) . .
S304 O341 Gd3 143.3(7) . 2_656
C356 C350 C342 112.8(9) . .
C356 C350 H35A 109.0 . .
C342 C350 H35A 109.0 . .
C356 C350 H35B 109.0 . .
C342 C350 H35B 109.0 . .
H35A C350 H35B 107.8 . .
O305 C351 C356 117.0(9) . .
O305 C351 C352 121.7(9) . .
C356 C351 C352 121.1(10) . .
C353 C352 C351 117.6(10) . .
C353 C352 C310 120.2(10) . .
C351 C352 C310 122.2(10) . .
C352 C353 C354 121.5(10) . .
C352 C353 H353 119.3 . .
C354 C353 H353 119.3 . .
C355 C354 C353 119.1(9) . .
C355 C354 S305 120.1(7) . .
C353 C354 S305 120.2(8) . .
C356 C355 C354 122.3(9) . .
C356 C355 H355 118.9 . .
C354 C355 H355 118.9 . .
C355 C356 C351 118.4(10) . .
C355 C356 C350 122.9(10) . .
C351 C356 C350 118.7(10) . .
O353 S305 O351 114.4(6) . .
O355 S305 O356 113.4(6) . .
O355 S305 O354 113.0(6) . .
O356 S305 O354 110.6(5) . .
O353 S305 O352 112.1(5) . .
O351 S305 O352 110.5(5) . .
O355 S305 C354 107.7(5) . .
O353 S305 C354 107.6(5) . .
O351 S305 C354 106.5(5) . .
O356 S305 C354 106.1(5) . .
O354 S305 C354 105.4(5) . .
O352 S305 C354 105.2(5) . .
S305 O351 Na1 126.4(8) . .
N11 C11 H11C 109.5 . .
N11 C11 H11D 109.5 . .
H11C C11 H11D 109.5 . .
N11 C11 H11E 109.5 . .
H11C C11 H11E 109.5 . .
H11D C11 H11E 109.5 . .
C12 N11 C13 105.0(11) . .
C12 N11 C11 129.6(12) . .
C13 N11 C11 125.3(12) . .
N12 C12 N11 112.0(12) . .
N12 C12 H12C 124.0 . .
N11 C12 H12C 124.0 . .
C12 N12 C14 108.9(12) . .
C12 N12 C15 121.3(14) . .
C14 N12 C15 129.8(14) . .
C14 C13 N11 110.8(12) . .
C14 C13 H13C 124.6 . .
N11 C13 H13C 124.6 . .
C13 C14 N12 103.2(12) . .
C13 C14 H14C 128.4 . .
N12 C14 H14C 128.4 . .
N12 C15 C16 106.2(13) . .
N12 C15 H15C 110.5 . .
C16 C15 H15C 110.5 . .
N12 C15 H15D 110.5 . .
C16 C15 H15D 110.5 . .
H15C C15 H15D 108.7 . .
C15 C16 C17 112.1(10) . .
C15 C16 H16A 109.2 . .
C17 C16 H16A 109.2 . .
C15 C16 H16B 109.2 . .
C17 C16 H16B 109.2 . .
H16A C16 H16B 107.9 . .
C16 C17 C18 112.2(10) . .
C16 C17 H17A 109.2 . .
C18 C17 H17A 109.2 . .
C16 C17 H17B 109.2 . .
C18 C17 H17B 109.2 . .
H17A C17 H17B 107.9 . .
C17 C18 C19 111.0(10) . .
C17 C18 H18A 109.4 . .
C19 C18 H18A 109.4 . .
C17 C18 H18B 109.4 . .
C19 C18 H18B 109.4 . .
H18A C18 H18B 108.0 . .
C20 C19 C18 111.5(11) . .
C20 C19 H19A 109.3 . .
C18 C19 H19A 109.3 . .
C20 C19 H19B 109.3 . .
C18 C19 H19B 109.3 . .
H19A C19 H19B 108.0 . .
C19 C20 H20A 109.5 . .
C19 C20 H20B 109.5 . .
H20A C20 H20B 109.5 . .
C19 C20 H20C 109.5 . .
H20A C20 H20C 109.5 . .
H20B C20 H20C 109.5 . .
N21 C21 H21C 109.5 . .
N21 C21 H21D 109.5 . .
H21C C21 H21D 109.5 . .
N21 C21 H21E 109.5 . .
H21C C21 H21E 109.5 . .
H21D C21 H21E 109.5 . .
C22 N21 C23 107.2(12) . .
C22 N21 C21 129.1(13) . .
C23 N21 C21 123.7(13) . .
N22 C22 N21 108.4(11) . .
N22 C22 H22C 125.8 . .
N21 C22 H22C 125.8 . .
C22 N22 C24 108.8(11) . .
C22 N22 C25 121.2(11) . .
C24 N22 C25 129.8(12) . .
C24 C23 N21 107.2(13) . .
C24 C23 H23C 126.4 . .
N21 C23 H23C 126.4 . .
C23 C24 N22 108.3(13) . .
C23 C24 H24C 125.9 . .
N22 C24 H24C 125.9 . .
N22 C25 C26 111.9(10) . .
N22 C25 H25C 109.2 . .
C26 C25 H25C 109.2 . .
N22 C25 H25D 109.2 . .
C26 C25 H25D 109.2 . .
H25C C25 H25D 107.9 . .
C25 C26 C27 112.6(8) . .
C25 C26 H26A 109.1 . .
C27 C26 H26A 109.1 . .
C25 C26 H26B 109.1 . .
C27 C26 H26B 109.1 . .
H26A C26 H26B 107.8 . .
C28 C27 C26 111.4(9) . .
C28 C27 H27A 109.3 . .
C26 C27 H27A 109.3 . .
C28 C27 H27B 109.3 . .
C26 C27 H27B 109.3 . .
H27A C27 H27B 108.0 . .
C27 C28 C29 111.2(10) . .
C27 C28 H28A 109.4 . .
C29 C28 H28A 109.4 . .
C27 C28 H28B 109.4 . .
C29 C28 H28B 109.4 . .
H28A C28 H28B 108.0 . .
C30 C29 C28 111.3(11) . .
C30 C29 H29A 109.4 . .
C28 C29 H29A 109.4 . .
C30 C29 H29B 109.4 . .
C28 C29 H29B 109.4 . .
H29A C29 H29B 108.0 . .
C29 C30 H30A 109.5 . .
C29 C30 H30B 109.5 . .
H30A C30 H30B 109.5 . .
C29 C30 H30C 109.5 . .
H30A C30 H30C 109.5 . .
H30B C30 H30C 109.5 . .
N31 C31 H31C 109.5 . .
N31 C31 H31D 109.5 . .
H31C C31 H31D 109.5 . .
N31 C31 H31E 109.5 . .
H31C C31 H31E 109.5 . .
H31D C31 H31E 109.5 . .
C32 N31 C33 103.9(13) . .
C32 N31 C31 130.4(16) . .
C33 N31 C31 124.8(15) . .
N32 C32 N31 111.7(15) . .
N32 C32 H32C 124.1 . .
N31 C32 H32C 124.1 . .
C32 N32 C34 111.0(15) . .
C32 N32 C35 114.7(17) . .
C34 N32 C35 133.5(19) . .
C34 C33 N31 109.6(13) . .
C34 C33 H33C 125.2 . .
N31 C33 H33C 125.2 . .
C33 C34 N32 103.4(14) . .
C33 C34 H34C 128.3 . .
N32 C34 H34C 128.3 . .
N32 C35 C36 102.7(17) . .
N32 C35 H35C 111.2 . .
C36 C35 H35C 111.2 . .
N32 C35 H35D 111.2 . .
C36 C35 H35D 111.2 . .
H35C C35 H35D 109.1 . .
C35 C36 C37 111.6(11) . .
C35 C36 H36A 109.3 . .
C37 C36 H36A 109.3 . .
C35 C36 H36B 109.3 . .
C37 C36 H36B 109.3 . .
H36A C36 H36B 108.0 . .
C38 C37 C36 111.8(11) . .
C38 C37 H37A 109.3 . .
C36 C37 H37A 109.3 . .
C38 C37 H37B 109.3 . .
C36 C37 H37B 109.3 . .
H37A C37 H37B 107.9 . .
C37 C38 C39 112.3(11) . .
C37 C38 H38A 109.1 . .
C39 C38 H38A 109.1 . .
C37 C38 H38B 109.1 . .
C39 C38 H38B 109.1 . .
H38A C38 H38B 107.9 . .
C38 C39 C40 112.1(11) . .
C38 C39 H39A 109.2 . .
C40 C39 H39A 109.2 . .
C38 C39 H39B 109.2 . .
C40 C39 H39B 109.2 . .
H39A C39 H39B 107.9 . .
C39 C40 H40A 109.5 . .
C39 C40 H40B 109.5 . .
H40A C40 H40B 109.5 . .
C39 C40 H40C 109.5 . .
H40A C40 H40C 109.5 . .
H40B C40 H40C 109.5 . .
N41 C41 H41A 109.5 . .
N41 C41 H41B 109.5 . .
H41A C41 H41B 109.5 . .
N41 C41 H41C 109.5 . .
H41A C41 H41C 109.5 . .
H41B C41 H41C 109.5 . .
C44 N41 C42 108.0 . .
C44 N41 C41 128.6(15) . .
C42 N41 C41 123.4(15) . .
N42 C42 N41 108.0 . .
N42 C42 H42A 126.0 . .
N41 C42 H42A 126.0 . .
C43 N42 C42 108.0 . .
C43 N42 C45 126.0(2) . .
C42 N42 C45 126.0(2) . .
C44 C43 N42 108.0 . .
C44 C43 H43A 126.0 . .
N42 C43 H43A 126.0 . .
C43 C44 N41 108.0 . .
C43 C44 H44A 126.0 . .
N41 C44 H44A 126.0 . .
N42 C45 C46 112.7(11) . .
N42 C45 H45A 109.1 . .
C46 C45 H45A 109.1 . .
N42 C45 H45B 109.1 . .
C46 C45 H45B 109.1 . .
H45A C45 H45B 107.8 . .
C45 C46 C47 112.4(11) . .
C45 C46 H46A 109.1 . .
C47 C46 H46A 109.1 . .
C45 C46 H46B 109.1 . .
C47 C46 H46B 109.1 . .
H46A C46 H46B 107.8 . .
C48 C47 C46 112.0(11) . .
C48 C47 H47A 109.2 . .
C46 C47 H47A 109.2 . .
C48 C47 H47B 109.2 . .
C46 C47 H47B 109.2 . .
H47A C47 H47B 107.9 . .
C49 C48 C47 112.7(11) . .
C49 C48 H48A 109.0 . .
C47 C48 H48A 109.0 . .
C49 C48 H48B 109.0 . .
C47 C48 H48B 109.0 . .
H48A C48 H48B 107.8 . .
C48 C49 C50 112.4(11) . .
C48 C49 H49A 109.1 . .
C50 C49 H49A 109.1 . .
C48 C49 H49B 109.1 . .
C50 C49 H49B 109.1 . .
H49A C49 H49B 107.9 . .
C49 C50 H50A 109.5 . .
C49 C50 H50B 109.5 . .
H50A C50 H50B 109.5 . .
C49 C50 H50C 109.5 . .
H50A C50 H50C 109.5 . .
H50B C50 H50C 109.5 . .
N51 C51 H51A 109.5 . .
N51 C51 H51B 109.5 . .
H51A C51 H51B 109.5 . .
N51 C51 H51C 109.5 . .
H51A C51 H51C 109.5 . .
H51B C51 H51C 109.5 . .
C52 N51 C54 108.0 . .
C52 N51 C51 126.0(5) . .
C54 N51 C51 126.1(5) . .
N51 C52 N52 108.0 . .
N51 C52 H52A 126.0 . .
N52 C52 H52A 126.0 . .
C53 N52 C52 108.0 . .
C53 N52 C55 127(2) . .
C52 N52 C55 125(3) . .
N52 C53 C54 108.0 . .
N52 C53 H53A 126.0 . .
C54 C53 H53A 126.0 . .
N51 C54 C53 108.0 . .
N51 C54 H54A 126.0 . .
C53 C54 H54A 126.0 . .
N52 C55 C56 111.2(10) . .
N52 C55 H55A 109.4 . .
C56 C55 H55A 109.4 . .
N52 C55 H55B 109.4 . .
C56 C55 H55B 109.4 . .
H55A C55 H55B 108.0 . .
C57 C56 C55 112.2(11) . .
C57 C56 H56A 109.2 . .
C55 C56 H56A 109.2 . .
C57 C56 H56B 109.2 . .
C55 C56 H56B 109.2 . .
H56A C56 H56B 107.9 . .
C58 C57 C56 112.2(11) . .
C58 C57 H57A 109.2 . .
C56 C57 H57A 109.2 . .
C58 C57 H57B 109.2 . .
C56 C57 H57B 109.2 . .
H57A C57 H57B 107.9 . .
C59 C58 C57 113.3(11) . .
C59 C58 H58A 108.9 . .
C57 C58 H58A 108.9 . .
C59 C58 H58B 108.9 . .
C57 C58 H58B 108.9 . .
H58A C58 H58B 107.7 . .
C58 C59 C60 112.8(11) . .
C58 C59 H59A 109.0 . .
C60 C59 H59A 109.0 . .
C58 C59 H59B 109.0 . .
C60 C59 H59B 109.0 . .
H59A C59 H59B 107.8 . .
C59 C60 H60A 109.5 . .
C59 C60 H60B 109.5 . .
H60A C60 H60B 109.5 . .
C59 C60 H60C 109.5 . .
H60A C60 H60C 109.5 . .
H60B C60 H60C 109.5 . .

loop_
_geom_bond_atom_site_label_1
_geom_bond_atom_site_label_2
_geom_bond_distance
_geom_bond_site_symmetry_2
Gd1 O27W 2.290(17) .
Gd1 O25W 2.305(16) .
Gd1 O115 2.317(10) 1_655
Gd1 O211 2.354(7) .
Gd1 O26W 2.374(17) .
Gd1 O112 2.377(10) 1_655
Gd1 O03W 2.380(9) .
Gd1 O243 2.393(6) 1_655
Gd1 O141 2.420(6) .
Gd1 O33W 2.476(17) .
Gd1 O32W 2.495(17) .
Gd1 O31W 2.597(19) .
Gd2 O07W 2.27(2) .
Gd2 O13W 2.375(18) .
Gd2 O11W 2.38(2) .
Gd2 O14W 2.41(2) .
Gd2 O09W 2.448(18) .
Gd2 O08W 2.470(16) .
Gd2 O10W 2.481(14) .
Gd2 O12W 2.484(15) .
Gd3 O05W 2.311(17) .
Gd3 O06W 2.392(16) .
Gd3 O313 2.406(10) 2_556
Gd3 O341 2.411(8) 2_656
Gd3 O334 2.440(10) .
Gd3 O314 2.45(4) 1_655
Gd3 O312 2.543(12) 1_655
Gd3 O04W 2.607(6) .
Gd3 O331 2.644(13) .
Gd3 O04W 2.646(5) 2_656
Gd3 Gd3 3.791(3) 2_656
Na1 O122 2.698(16) 1_545
Na1 O351 2.717(18) .
Na1 O13W 2.77(2) 1_545
Na1 O204 3.011(14) .
Na2 O33W 2.77(2) .
Na2 O235 2.802(14) 1_655
Na2 O213 2.926(16) .
Na2 O12W 2.98(2) 1_655
Na3 O105 2.645(16) .
Na3 O251 2.829(14) 1_565
Na3 O101 2.871(15) .
Na3 O155 2.87(2) 2_565
Na4 O223 2.75(3) 2_566
Na4 O303 2.85(2) 2_566
Na4 O321 2.95(3) .
Na4 O302 3.01(2) 2_566
Na5 O231 2.60(4) .
Na5 O19W 2.62(5) .
Na5 O07W 2.79(4) .
Na5 O222 2.80(4) .
Na5 O225 2.82(3) .
O04W Gd3 2.646(5) 2_656
O12W Na2 2.98(2) 1_455
O13W Na1 2.77(2) 1_565
O101 C111 1.358(13) .
C110 C152 1.512(15) .
C110 C116 1.528(15) .
C110 H11A 0.9900 .
C110 H11B 0.9900 .
C111 C116 1.390(15) .
C111 C112 1.393(15) .
C112 C113 1.364(14) .
C112 C120 1.553(14) .
C113 C114 1.379(13) .
C113 H113 0.9500 .
C114 C115 1.384(14) .
C114 S101 1.758(7) .
C115 C116 1.382(15) .
C115 H115 0.9500 .
S101 O116 1.449(8) .
S101 O114 1.455(8) .
S101 O112 1.456(8) .
S101 O113 1.460(8) .
S101 O115 1.469(8) .
S101 O111 1.471(8) .
O112 Gd1 2.377(10) 1_455
O115 Gd1 2.317(10) 1_455
O102 C121 1.370(13) .
C120 C126 1.513(14) .
C120 H12A 0.9900 .
C120 H12B 0.9900 .
C121 C122 1.402(14) .
C121 C126 1.403(14) .
C122 C123 1.382(16) .
C122 C130 1.501(14) .
C123 C124 1.361(14) .
C123 H123 0.9500 .
C124 C125 1.403(14) .
C124 S102 1.766(8) .
C125 C126 1.382(16) .
C125 H125 0.9500 .
S102 O126 1.418(8) .
S102 O123 1.419(8) .
S102 O125 1.439(8) .
S102 O121 1.439(8) .
S102 O124 1.453(8) .
S102 O122 1.455(8) .
O122 Na1 2.698(16) 1_565
O103 C131 1.357(14) .
C130 C136 1.514(14) .
C130 H13A 0.9900 .
C130 H13B 0.9900 .
C131 C132 1.405(15) .
C131 C136 1.434(16) .
C132 C133 1.403(15) .
C132 C140 1.513(15) .
C133 C134 1.361(14) .
C133 H133 0.9500 .
C134 C135 1.425(13) .
C134 S103 1.761(7) .
C135 C136 1.340(16) .
C135 H135 0.9500 .
S103 O132 1.441(7) .
S103 O131 1.448(7) .
S103 O133 1.449(7) .
O104 C141 1.387(13) .
C140 C146 1.523(14) .
C140 H14A 0.9900 .
C140 H14B 0.9900 .
C141 C142 1.384(16) .
C141 C146 1.393(14) .
C142 C143 1.403(14) .
C142 C150 1.508(13) .
C143 C144 1.390(13) .
C143 H143 0.9500 .
C144 C145 1.366(13) .
C144 S104 1.760(7) .
C145 C146 1.383(14) .
C145 H145 0.9500 .
S104 O143 1.447(7) .
S104 O142 1.453(7) .
S104 O141 1.457(6) .
O105 C151 1.383(12) .
C150 C156 1.517(15) .
C150 H15A 0.9900 .
C150 H15B 0.9900 .
C151 C152 1.380(14) .
C151 C156 1.399(14) .
C152 C153 1.394(15) .
C153 C154 1.409(15) .
C153 H153 0.9500 .
C154 C155 1.380(14) .
C154 S105 1.765(7) .
C155 C156 1.360(15) .
C155 H155 0.9500 .
S105 O151 1.444(9) .
S105 O152 1.444(9) .
S105 O154 1.455(9) .
S105 O156 1.455(9) .
S105 O155 1.455(9) .
S105 O153 1.479(9) .
O155 Na3 2.87(2) 2_565
O201 C211 1.372(11) .
C210 C252 1.492(14) .
C210 C216 1.511(14) .
C210 H21A 0.9900 .
C210 H21B 0.9900 .
C211 C216 1.384(15) .
C211 C212 1.404(14) .
C212 C213 1.402(14) .
C212 C220 1.507(16) .
C213 C214 1.371(15) .
C213 H213 0.9500 .
C214 C215 1.391(14) .
C214 S201 1.773(7) .
C215 C216 1.409(14) .
C215 H215 0.9500 .
S201 O213 1.436(7) .
S201 O212 1.441(7) .
S201 O211 1.453(7) .
O202 C221 1.363(12) .
C220 C226 1.524(15) .
C220 H22A 0.9900 .
C220 H22B 0.9900 .
C221 C222 1.398(14) .
C221 C226 1.403(14) .
C222 C223 1.371(15) .
C222 C230 1.515(15) .
C223 C224 1.377(15) .
C223 H223 0.9500 .
C224 C225 1.396(15) .
C224 S202 1.770(8) .
C225 C226 1.382(15) .
C225 H225 0.9500 .
S202 O221 1.431(9) .
S202 O225 1.434(9) .
S202 O226 1.436(9) .
S202 O222 1.438(9) .
S202 O224 1.462(9) .
S202 O223 1.463(9) .
O223 Na4 2.75(3) 2_566
O203 C231 1.381(12) .
C230 C236 1.516(14) .
C230 H23A 0.9900 .
C230 H23B 0.9900 .
C231 C232 1.393(14) .
C231 C236 1.399(15) .
C232 C233 1.383(14) .
C232 C240 1.524(14) .
C233 C234 1.388(14) .
C233 H233 0.9500 .
C234 C235 1.369(13) .
C234 S203 1.776(7) .
C235 C236 1.386(14) .
C235 H235 0.9500 .
S203 O232 1.449(8) .
S203 O236 1.451(8) .
S203 O234 1.456(8) .
S203 O231 1.456(8) .
S203 O235 1.461(8) .
S203 O233 1.463(8) .
O235 Na2 2.802(15) 1_455
O204 C241 1.366(12) .
C240 C246 1.507(14) .
C240 H24A 0.9900 .
C240 H24B 0.9900 .
C241 C242 1.404(15) .
C241 C246 1.423(13) .
C242 C243 1.418(15) .
C242 C250 1.502(13) .
C243 C244 1.390(13) .
C243 H243 0.9500 .
C244 C245 1.392(14) .
C244 S204 1.773(7) .
C245 C246 1.369(14) .
C245 H245 0.9500 .
S204 O241 1.436(7) .
S204 O242 1.440(6) .
S204 O243 1.450(7) .
O243 Gd1 2.393(6) 1_455
O205 C251 1.356(12) .
C250 C256 1.543(14) .
C250 H25A 0.9900 .
C250 H25B 0.9900 .
C251 C256 1.382(14) .
C251 C252 1.420(13) .
C252 C253 1.363(15) .
C253 C254 1.385(14) .
C253 H253 0.9500 .
C254 C255 1.369(13) .
C254 S205 1.774(7) .
C255 C256 1.395(15) .
C255 H255 0.9500 .
S205 O252 1.438(6) .
S205 O251 1.447(7) .
S205 O253 1.451(6) .
O251 Na3 2.829(14) 1_545
O301 C311 1.397(13) .
C310 C352 1.511(15) .
C310 C316 1.516(16) .
C310 H31A 0.9900 .
C310 H31B 0.9900 .
C311 C312 1.357(17) .
C311 C316 1.399(16) .
C312 C313 1.412(16) .
C312 C320 1.522(15) .
C313 C314 1.373(14) .
C313 H313 0.9500 .
C314 C315 1.372(15) .
C314 S301 1.759(8) .
C315 C316 1.399(15) .
C315 H315 0.9500 .
S301 O315 1.27(3) .
S301 O314 1.35(4) .
S301 O311 1.474(11) .
S301 O316 1.48(4) .
S301 O312 1.493(11) .
S301 O313 1.515(10) .
O312 Gd3 2.543(12) 1_455
O313 Gd3 2.406(10) 2_556
O314 Gd3 2.45(4) 1_455
O302 C321 1.338(15) .
O302 Na4 3.01(2) 2_566
C320 C326 1.549(19) .
C320 H32A 0.9900 .
C320 H32B 0.9900 .
C321 C326 1.396(16) .
C321 C322 1.422(17) .
C322 C323 1.38(2) .
C322 C330 1.486(17) .
C323 C324 1.319(19) .
C323 H323 0.9500 .
C324 C325 1.40(2) .
C324 S302 1.773(9) .
C325 C326 1.40(2) .
C325 H325 0.9500 .
S302 O321 1.445(11) .
S302 O326 1.448(12) .
S302 O323 1.460(11) .
S302 O325 1.462(11) .
S302 O324 1.464(11) .
S302 O322 1.481(11) .
O303 C331 1.372(16) .
O303 Na4 2.85(2) 2_566
C330 C336 1.516(15) .
C330 H33A 0.9900 .
C330 H33B 0.9900 .
C331 C336 1.390(19) .
C331 C332 1.417(17) .
C332 C333 1.401(19) .
C332 C340 1.514(19) .
C333 C334 1.373(16) .
C333 H333 0.9500 .
C334 C335 1.366(15) .
C334 S303 1.768(8) .
C335 C336 1.394(19) .
C335 H335 0.9500 .
S303 O331 1.439(9) .
S303 O336 1.441(9) .
S303 O333 1.452(9) .
S303 O335 1.454(9) .
S303 O332 1.451(9) .
S303 O334 1.453(9) .
O304 C341 1.393(14) .
C340 C346 1.507(18) .
C340 H34A 0.9900 .
C340 H34B 0.9900 .
C341 C346 1.383(16) .
C341 C342 1.401(17) .
C342 C343 1.363(17) .
C342 C350 1.552(14) .
C343 C344 1.374(15) .
C343 H343 0.9500 .
C344 C345 1.363(16) .
C344 S304 1.767(8) .
C345 C346 1.399(17) .
C345 H345 0.9500 .
S304 O341 1.423(8) .
S304 O342 1.425(8) .
S304 O343 1.452(8) .
O341 Gd3 2.411(8) 2_656
O305 C351 1.366(13) .
C350 C356 1.505(16) .
C350 H35A 0.9900 .
C350 H35B 0.9900 .
C351 C356 1.403(15) .
C351 C352 1.411(15) .
C352 C353 1.372(16) .
C353 C354 1.396(15) .
C353 H353 0.9500 .
C354 C355 1.369(15) .
C354 S305 1.769(8) .
C355 C356 1.356(16) .
C355 H355 0.9500 .
S305 O355 1.437(9) .
S305 O353 1.437(9) .
S305 O351 1.451(9) .
S305 O356 1.458(9) .
S305 O354 1.468(9) .
S305 O352 1.474(9) .
C11 N11 1.481(9) .
C11 H11C 0.9800 .
C11 H11D 0.9800 .
C11 H11E 0.9800 .
N11 C12 1.303(18) .
N11 C13 1.361(17) .
C12 N12 1.280(18) .
C12 H12C 0.9500 .
N12 C14 1.390(16) .
N12 C15 1.465(9) .
C13 C14 1.339(19) .
C13 H13C 0.9500 .
C14 H14C 0.9500 .
C15 C16 1.494(9) .
C15 H15C 0.9900 .
C15 H15D 0.9900 .
C16 C17 1.501(9) .
C16 H16A 0.9900 .
C16 H16B 0.9900 .
C17 C18 1.503(10) .
C17 H17A 0.9900 .
C17 H17B 0.9900 .
C18 C19 1.513(10) .
C18 H18A 0.9900 .
C18 H18B 0.9900 .
C19 C20 1.500(10) .
C19 H19A 0.9900 .
C19 H19B 0.9900 .
C20 H20A 0.9800 .
C20 H20B 0.9800 .
C20 H20C 0.9800 .
C21 N21 1.471(9) .
C21 H21C 0.9800 .
C21 H21D 0.9800 .
C21 H21E 0.9800 .
N21 C22 1.336(18) .
N21 C23 1.371(17) .
C22 N22 1.296(17) .
C22 H22C 0.9500 .
N22 C24 1.351(16) .
N22 C25 1.472(9) .
C23 C24 1.30(2) .
C23 H23C 0.9500 .
C24 H24C 0.9500 .
C25 C26 1.489(9) .
C25 H25C 0.9900 .
C25 H25D 0.9900 .
C26 C27 1.507(9) .
C26 H26A 0.9900 .
C26 H26B 0.9900 .
C27 C28 1.506(10) .
C27 H27A 0.9900 .
C27 H27B 0.9900 .
C28 C29 1.507(10) .
C28 H28A 0.9900 .
C28 H28B 0.9900 .
C29 C30 1.504(10) .
C29 H29A 0.9900 .
C29 H29B 0.9900 .
C30 H30A 0.9800 .
C30 H30B 0.9800 .
C30 H30C 0.9800 .
C31 N31 1.485(10) .
C31 H31C 0.9800 .
C31 H31D 0.9800 .
C31 H31E 0.9800 .
N31 C32 1.30(2) .
N31 C33 1.379(18) .
C32 N32 1.25(2) .
C32 H32C 0.9500 .
N32 C34 1.347(19) .
N32 C35 1.463(10) .
C33 C34 1.33(2) .
C33 H33C 0.9500 .
C34 H34C 0.9500 .
C35 C36 1.493(10) .
C35 H35C 0.9900 .
C35 H35D 0.9900 .
C36 C37 1.512(10) .
C36 H36A 0.9900 .
C36 H36B 0.9900 .
C37 C38 1.498(10) .
C37 H37A 0.9900 .
C37 H37B 0.9900 .
C38 C39 1.499(10) .
C38 H38A 0.9900 .
C38 H38B 0.9900 .
C39 C40 1.503(10) .
C39 H39A 0.9900 .
C39 H39B 0.9900 .
C40 H40A 0.9800 .
C40 H40B 0.9800 .
C40 H40C 0.9800 .
C41 N41 1.466(10) .
C41 H41A 0.9800 .
C41 H41B 0.9800 .
C41 H41C 0.9800 .
N41 C44 1.313(13) .
N41 C42 1.313(13) .
C42 N42 1.313(13) .
C42 H42A 0.9500 .
N42 C43 1.313(13) .
N42 C45 1.467(10) .
C43 C44 1.313(13) .
C43 H43A 0.9500 .
C44 H44A 0.9500 .
C45 C46 1.490(10) .
C45 H45A 0.9900 .
C45 H45B 0.9900 .
C46 C47 1.502(10) .
C46 H46A 0.9900 .
C46 H46B 0.9900 .
C47 C48 1.497(10) .
C47 H47A 0.9900 .
C47 H47B 0.9900 .
C48 C49 1.495(10) .
C48 H48A 0.9900 .
C48 H48B 0.9900 .
C49 C50 1.499(10) .
C49 H49A 0.9900 .
C49 H49B 0.9900 .
C50 H50A 0.9800 .
C50 H50B 0.9800 .
C50 H50C 0.9800 .
C51 N51 1.465(10) .
C51 H51A 0.9800 .
C51 H51B 0.9800 .
C51 H51C 0.9800 .
N51 C52 1.413(19) .
N51 C54 1.413(19) .
C52 N52 1.414(19) .
C52 H52A 0.9500 .
N52 C53 1.413(19) .
N52 C55 1.466(10) .
C53 C54 1.414(19) .
C53 H53A 0.9500 .
C54 H54A 0.9500 .
C55 C56 1.502(10) .
C55 H55A 0.9900 .
C55 H55B 0.9900 .
C56 C57 1.499(10) .
C56 H56A 0.9900 .
C56 H56B 0.9900 .
C57 C58 1.495(10) .
C57 H57A 0.9900 .
C57 H57B 0.9900 .
C58 C59 1.487(10) .
C58 H58A 0.9900 .
C58 H58B 0.9900 .
C59 C60 1.499(10) .
C59 H59A 0.9900 .
C59 H59B 0.9900 .
C60 H60A 0.9800 .
C60 H60B 0.9800 .
C60 H60C 0.9800 .

loop_
_geom_torsion_atom_site_label_1
_geom_torsion_atom_site_label_2
_geom_torsion_atom_site_label_3
_geom_torsion_atom_site_label_4
_geom_torsion
_geom_torsion_site_symmetry_1
_geom_torsion_site_symmetry_4
Na3 O101 C111 C116 -40.9(14) . .
Na3 O101 C111 C112 142.9(10) . .
O101 C111 C112 C113 -179.3(9) . .
C116 C111 C112 C113 4.6(14) . .
O101 C111 C112 C120 7.1(14) . .
C116 C111 C112 C120 -169.0(8) . .
C111 C112 C113 C114 1.2(14) . .
C120 C112 C113 C114 175.0(8) . .
C112 C113 C114 C115 -7.1(13) . .
C112 C113 C114 S101 -177.8(7) . .
C113 C114 C115 C116 7.3(14) . .
S101 C114 C115 C116 178.2(7) . .
C114 C115 C116 C111 -1.5(14) . .
C114 C115 C116 C110 -177.7(8) . .
O101 C111 C116 C115 179.2(8) . .
C112 C111 C116 C115 -4.4(13) . .
O101 C111 C116 C110 -4.5(13) . .
C112 C111 C116 C110 171.8(8) . .
C152 C110 C116 C115 -64.6(14) . .
C152 C110 C116 C111 119.3(11) . .
C113 C114 S101 O116 -34.8(9) . .
C115 C114 S101 O116 154.4(9) . .
C113 C114 S101 O114 -156.6(9) . .
C115 C114 S101 O114 32.6(9) . .
C113 C114 S101 O112 124.8(9) . .
C115 C114 S101 O112 -46.0(9) . .
C113 C114 S101 O113 3.3(9) . .
C115 C114 S101 O113 -167.5(9) . .
C113 C114 S101 O115 84.6(9) . .
C115 C114 S101 O115 -86.2(9) . .
C113 C114 S101 O111 -115.8(9) . .
C115 C114 S101 O111 73.4(9) . .
O113 S101 O112 Gd1 12.0(16) . 1_455
O111 S101 O112 Gd1 137.2(11) . 1_455
C114 S101 O112 Gd1 -106.4(12) . 1_455
O116 S101 O115 Gd1 -127.0(14) . 1_455
O114 S101 O115 Gd1 3.2(18) . 1_455
C114 S101 O115 Gd1 117.8(14) . 1_455
C113 C112 C120 C126 74.5(12) . .
C111 C112 C120 C126 -111.8(11) . .
O102 C121 C122 C123 -179.5(9) . .
C126 C121 C122 C123 2.1(14) . .
O102 C121 C122 C130 1.3(15) . .
C126 C121 C122 C130 -177.2(9) . .
C121 C122 C123 C124 -0.3(15) . .
C130 C122 C123 C124 178.9(9) . .
C122 C123 C124 C125 -1.3(14) . .
C122 C123 C124 S102 -176.2(8) . .
C123 C124 C125 C126 1.3(14) . .
S102 C124 C125 C126 176.2(7) . .
C124 C125 C126 C121 0.3(14) . .
C124 C125 C126 C120 -174.7(9) . .
O102 C121 C126 C125 179.4(8) . .
C122 C121 C126 C125 -2.0(14) . .
O102 C121 C126 C120 -5.6(13) . .
C122 C121 C126 C120 173.0(9) . .
C112 C120 C126 C125 -115.1(11) . .
C112 C120 C126 C121 69.9(13) . .
C123 C124 S102 O126 69.0(11) . .
C125 C124 S102 O126 -105.7(11) . .
C123 C124 S102 O123 -143.4(8) . .
C125 C124 S102 O123 41.8(9) . .
C123 C124 S102 O125 -53.5(11) . .
C125 C124 S102 O125 131.8(11) . .
C123 C124 S102 O121 -20.4(9) . .
C125 C124 S102 O121 164.9(8) . .
C123 C124 S102 O124 -170.8(11) . .
C125 C124 S102 O124 14.4(11) . .
C123 C124 S102 O122 96.6(9) . .
C125 C124 S102 O122 -78.2(9) . .
O123 S102 O122 Na1 -14.7(10) . 1_565
O121 S102 O122 Na1 -142.9(7) . 1_565
C124 S102 O122 Na1 102.5(7) . 1_565
C123 C122 C130 C136 90.8(12) . .
C121 C122 C130 C136 -90.0(12) . .
O103 C131 C132 C133 -177.9(10) . .
C136 C131 C132 C133 4.2(16) . .
O103 C131 C132 C140 2.3(16) . .
C136 C131 C132 C140 -175.6(9) . .
C131 C132 C133 C134 -2.8(16) . .
C140 C132 C133 C134 177.0(9) . .
C132 C133 C134 C135 1.3(15) . .
C132 C133 C134 S103 -177.6(8) . .
C133 C134 C135 C136 -1.3(15) . .
S103 C134 C135 C136 177.6(8) . .
C134 C135 C136 C131 2.6(16) . .
C134 C135 C136 C130 -178.0(9) . .
O103 C131 C136 C135 177.8(10) . .
C132 C131 C136 C135 -4.2(16) . .
O103 C131 C136 C130 -1.5(15) . .
C132 C131 C136 C130 176.5(10) . .
C122 C130 C136 C135 -56.4(14) . .
C122 C130 C136 C131 122.9(11) . .
C133 C134 S103 O132 -28.5(9) . .
C135 C134 S103 O132 152.6(8) . .
C133 C134 S103 O131 -148.9(9) . .
C135 C134 S103 O131 32.2(9) . .
C133 C134 S103 O133 91.4(9) . .
C135 C134 S103 O133 -87.5(8) . .
C133 C132 C140 C146 86.7(12) . .
C131 C132 C140 C146 -93.4(12) . .
O104 C141 C142 C143 -178.0(9) . .
C146 C141 C142 C143 3.5(14) . .
O104 C141 C142 C150 5.6(15) . .
C146 C141 C142 C150 -172.8(9) . .
C141 C142 C143 C144 0.2(14) . .
C150 C142 C143 C144 176.7(9) . .
C142 C143 C144 C145 -4.2(14) . .
C142 C143 C144 S104 -178.2(7) . .
C143 C144 C145 C146 4.5(14) . .
S104 C144 C145 C146 178.7(7) . .
C144 C145 C146 C141 -0.9(14) . .
C144 C145 C146 C140 179.5(9) . .
C142 C141 C146 C145 -3.2(15) . .
O104 C141 C146 C145 178.2(9) . .
C142 C141 C146 C140 176.4(9) . .
O104 C141 C146 C140 -2.2(13) . .
C132 C140 C146 C145 -83.9(11) . .
C132 C140 C146 C141 96.5(11) . .
C145 C144 S104 O143 -76.2(8) . .
C143 C144 S104 O143 98.0(8) . .
C145 C144 S104 O142 163.0(8) . .
C143 C144 S104 O142 -22.8(9) . .
C145 C144 S104 O141 43.8(8) . .
C143 C144 S104 O141 -142.1(7) . .
O143 S104 O141 Gd1 -81.1(7) . .
O142 S104 O141 Gd1 47.9(8) . .
C144 S104 O141 Gd1 163.2(6) . .
C141 C142 C150 C156 -126.7(11) . .
C143 C142 C150 C156 57.0(13) . .
Na3 O105 C151 C152 -65.8(11) . .
Na3 O105 C151 C156 116.1(8) . .
O105 C151 C152 C153 -177.9(9) . .
C156 C151 C152 C153 0.0(15) . .
O105 C151 C152 C110 4.9(15) . .
C156 C151 C152 C110 -177.2(9) . .
C116 C110 C152 C151 -74.7(14) . .
C116 C110 C152 C153 108.2(12) . .
C151 C152 C153 C154 0.0(15) . .
C110 C152 C153 C154 177.2(9) . .
C152 C153 C154 C155 -0.5(15) . .
C152 C153 C154 S105 -174.4(8) . .
C153 C154 C155 C156 1.2(14) . .
S105 C154 C155 C156 175.2(8) . .
C154 C155 C156 C151 -1.1(14) . .
C154 C155 C156 C150 -177.5(9) . .
C152 C151 C156 C155 0.5(15) . .
O105 C151 C156 C155 178.6(9) . .
C152 C151 C156 C150 177.0(9) . .
O105 C151 C156 C150 -4.9(13) . .
C142 C150 C156 C155 -99.6(12) . .
C142 C150 C156 C151 84.0(12) . .
C155 C154 S105 O151 145.1(9) . .
C153 C154 S105 O151 -40.9(10) . .
C155 C154 S105 O152 -91.5(10) . .
C153 C154 S105 O152 82.4(10) . .
C155 C154 S105 O154 177.0(9) . .
C153 C154 S105 O154 -9.0(10) . .
C155 C154 S105 O156 57.0(10) . .
C153 C154 S105 O156 -129.1(10) . .
C155 C154 S105 O155 -63.1(10) . .
C153 C154 S105 O155 110.9(10) . .
C155 C154 S105 O153 26.4(10) . .
C153 C154 S105 O153 -159.6(10) . .
O154 S105 O155 Na3 -168.1(7) . 2_565
O156 S105 O155 Na3 -40.7(10) . 2_565
C154 S105 O155 Na3 75.8(7) . 2_565
O201 C211 C212 C213 -176.1(8) . .
C216 C211 C212 C213 5.0(13) . .
O201 C211 C212 C220 7.3(12) . .
C216 C211 C212 C220 -171.6(9) . .
C211 C212 C213 C214 -0.8(13) . .
C220 C212 C213 C214 175.8(8) . .
C212 C213 C214 C215 -3.5(13) . .
C212 C213 C214 S201 -177.0(7) . .
C213 C214 C215 C216 3.8(13) . .
S201 C214 C215 C216 177.1(7) . .
O201 C211 C216 C215 176.5(8) . .
C212 C211 C216 C215 -4.7(13) . .
O201 C211 C216 C210 -9.5(14) . .
C212 C211 C216 C210 169.3(8) . .
C214 C215 C216 C211 0.4(13) . .
C214 C215 C216 C210 -173.9(8) . .
C252 C210 C216 C211 128.9(10) . .
C252 C210 C216 C215 -57.1(12) . .
C213 C214 S201 O213 -27.9(9) . .
C215 C214 S201 O213 158.5(8) . .
C213 C214 S201 O212 -149.5(8) . .
C215 C214 S201 O212 36.9(8) . .
C213 C214 S201 O211 91.7(8) . .
C215 C214 S201 O211 -81.9(8) . .
O213 S201 O211 Gd1 -113.5(10) . .
O212 S201 O211 Gd1 15.0(12) . .
C214 S201 O211 Gd1 130.4(9) . .
O212 S201 O213 Na2 -143.7(5) . .
O211 S201 O213 Na2 -16.0(7) . .
C214 S201 O213 Na2 99.0(5) . .
C213 C212 C220 C226 79.1(13) . .
C211 C212 C220 C226 -104.4(12) . .
O202 C221 C222 C223 177.8(9) . .
C226 C221 C222 C223 -1.0(15) . .
O202 C221 C222 C230 -0.6(13) . .
C226 C221 C222 C230 -179.4(9) . .
C221 C222 C223 C224 0.8(16) . .
C230 C222 C223 C224 179.1(10) . .
C222 C223 C224 C225 -0.2(17) . .
C222 C223 C224 S202 -173.1(8) . .
C223 C224 C225 C226 -0.2(16) . .
S202 C224 C225 C226 172.8(8) . .
C224 C225 C226 C221 0.0(16) . .
C224 C225 C226 C220 -176.6(10) . .
O202 C221 C226 C225 -178.1(10) . .
C222 C221 C226 C225 0.6(15) . .
O202 C221 C226 C220 -1.6(16) . .
C222 C221 C226 C220 177.1(10) . .
C212 C220 C226 C225 -119.2(11) . .
C212 C220 C226 C221 64.3(14) . .
C223 C224 S202 O221 179.2(10) . .
C225 C224 S202 O221 6.2(11) . .
C223 C224 S202 O225 -34.4(11) . .
C225 C224 S202 O225 152.6(10) . .
C223 C224 S202 O226 88.3(11) . .
C225 C224 S202 O226 -84.7(11) . .
C223 C224 S202 O222 -58.6(11) . .
C225 C224 S202 O222 128.5(10) . .
C223 C224 S202 O224 -153.0(10) . .
C225 C224 S202 O224 34.0(11) . .
C223 C224 S202 O223 59.9(11) . .
C225 C224 S202 O223 -113.0(10) . .
O221 S202 O222 Na5 149(2) . .
O223 S202 O222 Na5 -84(2) . .
C224 S202 O222 Na5 30(2) . .
O221 S202 O223 Na4 75.0(13) . 2_566
O222 S202 O223 Na4 -52.5(14) . 2_566
C224 S202 O223 Na4 -168.3(11) . 2_566
O226 S202 O225 Na5 -152.2(17) . .
O224 S202 O225 Na5 81.1(19) . .
C224 S202 O225 Na5 -33.7(19) . .
C223 C222 C230 C236 93.4(12) . .
C221 C222 C230 C236 -88.2(11) . .
O203 C231 C232 C233 -177.8(9) . .
C236 C231 C232 C233 0.3(16) . .
O203 C231 C232 C240 3.7(14) . .
C236 C231 C232 C240 -178.1(9) . .
C231 C232 C233 C234 0.8(16) . .
C240 C232 C233 C234 179.3(9) . .
C232 C233 C234 C235 -1.3(15) . .
C232 C233 C234 S203 -177.9(8) . .
C233 C234 C235 C236 0.6(16) . .
S203 C234 C235 C236 177.2(8) . .
C234 C235 C236 C231 0.6(16) . .
C234 C235 C236 C230 -177.4(9) . .
O203 C231 C236 C235 177.0(9) . .
C232 C231 C236 C235 -1.0(15) . .
O203 C231 C236 C230 -5.1(16) . .
C232 C231 C236 C230 176.9(10) . .
C222 C230 C236 C235 -52.5(13) . .
C222 C230 C236 C231 129.6(11) . .
C235 C234 S203 O232 140.7(10) . .
C233 C234 S203 O232 -42.7(10) . .
C235 C234 S203 O236 -77.0(10) . .
C233 C234 S203 O236 99.7(10) . .
C235 C234 S203 O234 44.4(10) . .
C233 C234 S203 O234 -138.9(10) . .
C235 C234 S203 O231 19.0(10) . .
C233 C234 S203 O231 -164.3(9) . .
C235 C234 S203 O235 163.2(9) . .
C233 C234 S203 O235 -20.2(10) . .
C235 C234 S203 O233 -99.7(10) . .
C233 C234 S203 O233 76.9(10) . .
O232 S203 O231 Na5 161.1(15) . .
O233 S203 O231 Na5 33.0(18) . .
C234 S203 O231 Na5 -82.0(16) . .
O236 S203 O235 Na2 67.1(10) . 1_455
O234 S203 O235 Na2 -62.1(10) . 1_455
C234 S203 O235 Na2 -177.0(7) . 1_455
C233 C232 C240 C246 82.2(12) . .
C231 C232 C240 C246 -99.4(11) . .
Na1 O204 C241 C242 83(2) . .
Na1 O204 C241 C246 -98(2) . .
O204 C241 C242 C243 -173.0(8) . .
C246 C241 C242 C243 7.8(14) . .
O204 C241 C242 C250 8.3(13) . .
C246 C241 C242 C250 -170.9(9) . .
C241 C242 C243 C244 -3.6(14) . .
C250 C242 C243 C244 175.1(9) . .
C242 C243 C244 C245 -1.6(14) . .
C242 C243 C244 S204 -178.2(7) . .
C243 C244 C245 C246 2.8(15) . .
S204 C244 C245 C246 179.6(8) . .
C244 C245 C246 C241 1.1(15) . .
C244 C245 C246 C240 -178.1(9) . .
O204 C241 C246 C245 174.3(9) . .
C242 C241 C246 C245 -6.5(14) . .
O204 C241 C246 C240 -6.4(15) . .
C242 C241 C246 C240 172.7(9) . .
C232 C240 C246 C245 -85.4(11) . .
C232 C240 C246 C241 95.4(11) . .
C243 C244 S204 O241 -14.8(9) . .
C245 C244 S204 O241 168.5(7) . .
C243 C244 S204 O242 106.3(8) . .
C245 C244 S204 O242 -70.4(8) . .
C243 C244 S204 O243 -135.0(8) . .
C245 C244 S204 O243 48.3(8) . .
O241 S204 O243 Gd1 45.0(9) . 1_455
O242 S204 O243 Gd1 -83.5(8) . 1_455
C244 S204 O243 Gd1 161.1(7) . 1_455
C241 C242 C250 C256 -111.2(11) . .
C243 C242 C250 C256 70.1(13) . .
O205 C251 C252 C253 -179.7(8) . .
C256 C251 C252 C253 -0.5(13) . .
O205 C251 C252 C210 7.6(12) . .
C256 C251 C252 C210 -173.3(9) . .
C216 C210 C252 C253 110.6(10) . .
C216 C210 C252 C251 -76.8(12) . .
C251 C252 C253 C254 -0.5(13) . .
C210 C252 C253 C254 172.2(8) . .
C252 C253 C254 C255 0.6(13) . .
C252 C253 C254 S205 -173.8(7) . .
C253 C254 C255 C256 0.3(13) . .
S205 C254 C255 C256 174.6(7) . .
O205 C251 C256 C255 -179.5(9) . .
C252 C251 C256 C255 1.4(14) . .
O205 C251 C256 C250 -3.9(15) . .
C252 C251 C256 C250 177.0(8) . .
C254 C255 C256 C251 -1.3(14) . .
C254 C255 C256 C250 -176.9(8) . .
C242 C250 C256 C251 75.1(13) . .
C242 C250 C256 C255 -109.3(11) . .
C255 C254 S205 O252 98.1(8) . .
C253 C254 S205 O252 -87.5(8) . .
C255 C254 S205 O251 -22.5(8) . .
C253 C254 S205 O251 151.9(7) . .
C255 C254 S205 O253 -141.8(7) . .
C253 C254 S205 O253 32.6(8) . .
O252 S205 O251 Na3 93.0(7) . 1_545
O253 S205 O251 Na3 -34.3(8) . 1_545
C254 S205 O251 Na3 -149.6(5) . 1_545
O301 C311 C312 C313 -177.3(9) . .
C316 C311 C312 C313 6.1(15) . .
O301 C311 C312 C320 9.7(15) . .
C316 C311 C312 C320 -166.9(10) . .
C311 C312 C313 C314 0.1(15) . .
C320 C312 C313 C314 173.3(10) . .
C312 C313 C314 C315 -5.5(16) . .
C312 C313 C314 S301 -179.5(8) . .
C313 C314 C315 C316 4.8(16) . .
S301 C314 C315 C316 178.9(8) . .
C312 C311 C316 C315 -6.7(15) . .
O301 C311 C316 C315 176.3(9) . .
C312 C311 C316 C310 167.9(10) . .
O301 C311 C316 C310 -9.0(13) . .
C314 C315 C316 C311 1.1(14) . .
C314 C315 C316 C310 -173.6(9) . .
C352 C310 C316 C311 111.4(12) . .
C352 C310 C316 C315 -74.2(14) . .
C315 C314 S301 O315 51.5(17) . .
C313 C314 S301 O315 -134.3(17) . .
C315 C314 S301 O314 -112.0(18) . .
C313 C314 S301 O314 62.2(19) . .
C315 C314 S301 O311 88.2(10) . .
C313 C314 S301 O311 -97.6(10) . .
C315 C314 S301 O316 149.2(17) . .
C313 C314 S301 O316 -36.6(18) . .
C315 C314 S301 O312 -149.2(9) . .
C313 C314 S301 O312 25.0(11) . .
C315 C314 S301 O313 -31.6(9) . .
C313 C314 S301 O313 142.6(9) . .
O311 S301 O312 Gd3 -134.3(9) . 1_455
O313 S301 O312 Gd3 -8.9(14) . 1_455
C314 S301 O312 Gd3 106.2(11) . 1_455
O311 S301 O313 Gd3 130.2(10) . 2_556
O312 S301 O313 Gd3 3.8(14) . 2_556
C314 S301 O313 Gd3 -112.0(10) . 2_556
O315 S301 O314 Gd3 69(9) . 1_455
O316 S301 O314 Gd3 -36(8) . 1_455
C314 S301 O314 Gd3 -140(8) . 1_455
C311 C312 C320 C326 -117.5(14) . .
C313 C312 C320 C326 69.5(15) . .
Na4 O302 C321 C326 135.2(11) 2_566 .
Na4 O302 C321 C322 -43.8(16) 2_566 .
O302 C321 C322 C323 -179.6(10) . .
C326 C321 C322 C323 1.4(16) . .
O302 C321 C322 C330 0.9(16) . .
C326 C321 C322 C330 -178.1(10) . .
C321 C322 C323 C324 4.9(19) . .
C330 C322 C323 C324 -175.5(12) . .
C322 C323 C324 C325 -10(2) . .
C322 C323 C324 S302 177.4(10) . .
C323 C324 C325 C326 9(2) . .
S302 C324 C325 C326 -179.0(9) . .
O302 C321 C326 C325 178.6(11) . .
C322 C321 C326 C325 -2.4(16) . .
O302 C321 C326 C320 -5.6(15) . .
C322 C321 C326 C320 173.4(10) . .
C324 C325 C326 C321 -2.5(18) . .
C324 C325 C326 C320 -178.1(11) . .
C312 C320 C326 C321 75.1(16) . .
C312 C320 C326 C325 -109.3(14) . .
C323 C324 S302 O321 -170.0(12) . .
C325 C324 S302 O321 17.6(13) . .
C323 C324 S302 O326 13.3(15) . .
C325 C324 S302 O326 -159.1(15) . .
C323 C324 S302 O323 67.9(13) . .
C325 C324 S302 O323 -104.6(12) . .
C323 C324 S302 O325 -107.9(15) . .
C325 C324 S302 O325 79.6(15) . .
C323 C324 S302 O324 133.7(15) . .
C325 C324 S302 O324 -38.7(15) . .
C323 C324 S302 O322 -50.3(13) . .
C325 C324 S302 O322 137.3(12) . .
O323 S302 O321 Na4 26.0(12) . .
O322 S302 O321 Na4 152.0(8) . .
C324 S302 O321 Na4 -91.7(8) . .
C323 C322 C330 C336 94.1(15) . .
C321 C322 C330 C336 -86.3(15) . .
Na4 O303 C331 C336 -34(2) 2_566 .
Na4 O303 C331 C332 147.6(18) 2_566 .
O303 C331 C332 C333 -178.3(11) . .
C336 C331 C332 C333 3.1(18) . .
O303 C331 C332 C340 2.3(19) . .
C336 C331 C332 C340 -176.3(12) . .
C331 C332 C333 C334 -0.8(18) . .
C340 C332 C333 C334 178.6(11) . .
C332 C333 C334 C335 -1.1(17) . .
C332 C333 C334 S303 -175.5(9) . .
C333 C334 C335 C336 1.0(17) . .
S303 C334 C335 C336 175.3(8) . .
O303 C331 C336 C335 178.1(11) . .
C332 C331 C336 C335 -3.3(18) . .
O303 C331 C336 C330 -2.4(17) . .
C332 C331 C336 C330 176.2(11) . .
C334 C335 C336 C331 1.2(17) . .
C334 C335 C336 C330 -178.3(10) . .
C322 C330 C336 C331 119.8(14) . .
C322 C330 C336 C335 -60.8(16) . .
C335 C334 S303 O331 161.1(11) . .
C333 C334 S303 O331 -24.5(11) . .
C335 C334 S303 O336 20.8(12) . .
C333 C334 S303 O336 -164.8(11) . .
C335 C334 S303 O333 41.1(11) . .
C333 C334 S303 O333 -144.5(11) . .
C335 C334 S303 O335 -99.7(11) . .
C333 C334 S303 O335 74.7(11) . .
C335 C334 S303 O332 -78.1(11) . .
C333 C334 S303 O332 96.3(11) . .
C335 C334 S303 O334 141.5(11) . .
C333 C334 S303 O334 -44.1(12) . .
O333 S303 O331 Gd3 -6.9(14) . .
O332 S303 O331 Gd3 120.4(10) . .
C334 S303 O331 Gd3 -123.0(10) . .
O336 S303 O334 Gd3 -33(2) . .
O335 S303 O334 Gd3 93(2) . .
C334 S303 O334 Gd3 -151(2) . .
C333 C332 C340 C346 86.3(15) . .
C331 C332 C340 C346 -94.3(16) . .
C346 C341 C342 C343 3.1(16) . .
O304 C341 C342 C343 -178.3(10) . .
C346 C341 C342 C350 -173.9(10) . .
O304 C341 C342 C350 4.8(16) . .
C341 C342 C343 C344 -1.2(16) . .
C350 C342 C343 C344 175.8(10) . .
C342 C343 C344 C345 -1.4(16) . .
C342 C343 C344 S304 -174.1(8) . .
C343 C344 C345 C346 2.2(17) . .
S304 C344 C345 C346 174.9(8) . .
O304 C341 C346 C345 178.9(10) . .
C342 C341 C346 C345 -2.3(16) . .
O304 C341 C346 C340 -4.1(16) . .
C342 C341 C346 C340 174.6(11) . .
C344 C345 C346 C341 -0.3(17) . .
C344 C345 C346 C340 -177.2(11) . .
C332 C340 C346 C341 96.5(14) . .
C332 C340 C346 C345 -86.6(14) . .
C345 C344 S304 O341 35.3(10) . .
C343 C344 S304 O341 -151.9(9) . .
C345 C344 S304 O342 157.9(9) . .
C343 C344 S304 O342 -29.3(10) . .
C345 C344 S304 O343 -83.2(10) . .
C343 C344 S304 O343 89.6(10) . .
O342 S304 O341 Gd3 21.4(14) . 2_656
O343 S304 O341 Gd3 -105.7(10) . 2_656
C344 S304 O341 Gd3 139.5(10) . 2_656
C343 C342 C350 C356 57.3(14) . .
C341 C342 C350 C356 -125.8(11) . .
O305 C351 C352 C353 178.5(10) . .
C356 C351 C352 C353 2.3(15) . .
O305 C351 C352 C310 0.9(16) . .
C356 C351 C352 C310 -175.3(10) . .
C316 C310 C352 C353 115.1(12) . .
C316 C310 C352 C351 -67.4(15) . .
C351 C352 C353 C354 -1.3(16) . .
C310 C352 C353 C354 176.3(10) . .
C352 C353 C354 C355 -0.1(16) . .
C352 C353 C354 S305 -171.6(8) . .
C353 C354 C355 C356 0.6(15) . .
S305 C354 C355 C356 172.2(8) . .
C354 C355 C356 C351 0.3(16) . .
C354 C355 C356 C350 -177.7(10) . .
O305 C351 C356 C355 -178.2(9) . .
C352 C351 C356 C355 -1.8(15) . .
O305 C351 C356 C350 -0.1(14) . .
C352 C351 C356 C350 176.3(9) . .
C342 C350 C356 C355 -97.0(13) . .
C342 C350 C356 C351 85.0(13) . .
C355 C354 S305 O355 15.0(11) . .
C353 C354 S305 O355 -173.6(10) . .
C355 C354 S305 O353 159.3(10) . .
C353 C354 S305 O353 -29.2(11) . .
C355 C354 S305 O351 -77.7(10) . .
C353 C354 S305 O351 93.8(10) . .
C355 C354 S305 O356 136.7(10) . .
C353 C354 S305 O356 -51.9(10) . .
C355 C354 S305 O354 -105.9(10) . .
C353 C354 S305 O354 65.5(10) . .
C355 C354 S305 O352 39.7(10) . .
C353 C354 S305 O352 -148.9(10) . .
O353 S305 O351 Na1 -109.5(10) . .
O352 S305 O351 Na1 18.1(12) . .
C354 S305 O351 Na1 131.8(9) . .
C13 N11 C12 N12 -0.2(16) . .
C11 N11 C12 N12 -177.6(12) . .
N11 C12 N12 C14 2.2(17) . .
N11 C12 N12 C15 -175.5(13) . .
C12 N11 C13 C14 -2.0(15) . .
C11 N11 C13 C14 175.6(11) . .
N11 C13 C14 N12 3.2(15) . .
C12 N12 C14 C13 -3.3(16) . .
C15 N12 C14 C13 174.2(15) . .
C12 N12 C15 C16 -121.8(17) . .
C14 N12 C15 C16 61(2) . .
N12 C15 C16 C17 177.3(13) . .
C15 C16 C17 C18 -82(3) . .
C16 C17 C18 C19 -174(3) . .
C17 C18 C19 C20 171(4) . .
C23 N21 C22 N22 -1.1(16) . .
C21 N21 C22 N22 177.0(14) . .
N21 C22 N22 C24 -0.3(16) . .
N21 C22 N22 C25 175.5(11) . .
C22 N21 C23 C24 2.2(16) . .
C21 N21 C23 C24 -176.1(14) . .
N21 C23 C24 N22 -2.4(16) . .
C22 N22 C24 C23 1.7(16) . .
C25 N22 C24 C23 -173.6(13) . .
C22 N22 C25 C26 130.7(14) . .
C24 N22 C25 C26 -54(2) . .
N22 C25 C26 C27 -179.2(11) . .
C25 C26 C27 C28 72(2) . .
C26 C27 C28 C29 170(2) . .
C27 C28 C29 C30 -157(3) . .
C33 N31 C32 N32 2.6(19) . .
C31 N31 C32 N32 -167.0(16) . .
N31 C32 N32 C34 1(2) . .
N31 C32 N32 C35 -170.7(16) . .
C32 N31 C33 C34 -4.9(17) . .
C31 N31 C33 C34 165.5(14) . .
N31 C33 C34 N32 5.1(17) . .
C32 N32 C34 C33 -3.5(19) . .
C35 N32 C34 C33 165(2) . .
C32 N32 C35 C36 -128(2) . .
C34 N32 C35 C36 63(3) . .
N32 C35 C36 C37 178.9(16) . .
C35 C36 C37 C38 -88(4) . .
C36 C37 C38 C39 -171(3) . .
C37 C38 C39 C40 167(4) . .
C44 N41 C42 N42 0.0 . .
C41 N41 C42 N42 -179.94(14) . .
N41 C42 N42 C43 0.0 . .
N41 C42 N42 C45 -179.7(4) . .
C42 N42 C43 C44 0.0 . .
C45 N42 C43 C44 179.7(4) . .
N42 C43 C44 N41 0.0 . .
C42 N41 C44 C43 0.0 . .
C41 N41 C44 C43 179.94(15) . .
C43 N42 C45 C46 96.1(15) . .
C42 N42 C45 C46 -84.3(15) . .
N42 C45 C46 C47 91(3) . .
C45 C46 C47 C48 167(3) . .
C46 C47 C48 C49 -177(4) . .
C47 C48 C49 C50 -165(3) . .
C54 N51 C52 N52 0.0 . .
C51 N51 C52 N52 179.95(12) . .
N51 C52 N52 C53 0.0 . .
N51 C52 N52 C55 179.8(3) . .
C52 N52 C53 C54 0.0 . .
C55 N52 C53 C54 -179.8(4) . .
C52 N51 C54 C53 0.0 . .
C51 N51 C54 C53 -179.96(12) . .
N52 C53 C54 N51 0.0 . .
C53 N52 C55 C56 53.2(19) . .
C52 N52 C55 C56 -126.5(19) . .
N52 C55 C56 C57 76(3) . .
C55 C56 C57 C58 161(4) . .
C56 C57 C58 C59 -176(4) . .
C57 C58 C59 C60 -172(4) . .

loop_
_platon_squeeze_void_nr
_platon_squeeze_void_average_x
_platon_squeeze_void_average_y
_platon_squeeze_void_average_z
_platon_squeeze_void_volume
_platon_squeeze_void_count_electrons
_platon_squeeze_void_content
1 0.443 0.606 0.343 143 21 ' '
2 0.500 1.000 1.000 133 17 ' '
3 0.557 0.394 0.657 145 21 ' '
4 0.382 0.168 0.052 7 2 ' '
5 0.618 0.832 0.948 7 2 ' '
